data_4074172
loop_
_publ_author_name
'Matsumoto, Tsuyoshi'
'Nakaya, Yukiko'
'Tatsumi, Kazuyuki'

_publ_section_title
;
 Synthesis of Oxo- and Sulfido-Bridged Germanium&#x2212;Ruthenium
 Complexes and Reactions on the Chalcogenido Bridges
;
_journal_issue 20
_journal_name_full Organometallics
_journal_page_first 4835
_journal_paper_doi 10.1021/om060449m
_journal_volume 25
_journal_year 2006
_chemical_formula_moiety 'C44 H52 Ge O Ru S '
_chemical_formula_sum 'C44 H52 Ge O Ru S'
_chemical_formula_weight 802.61
_space_group_IT_number 14
_symmetry_cell_setting monoclinic
_symmetry_Int_Tables_number 14
_symmetry_space_group_name_Hall '-P 2ybc'
_symmetry_space_group_name_H-M 'P 1 21/c 1'
_cell_angle_alpha 90.0000
_cell_angle_beta 93.843(13)
_cell_angle_gamma 90.0000
_cell_formula_units_Z 4
_cell_length_a 12.082(11)
_cell_length_b 15.324(14)
_cell_length_c 20.528(19)
_cell_measurement_reflns_used 10990
_cell_measurement_temperature 173.1
_cell_measurement_theta_max 27.5
_cell_measurement_theta_min 3.0
_cell_volume 3792(6)
_computing_cell_refinement CRYSTALCLEAR
_computing_data_collection CRYSTALCLEAR
_computing_data_reduction CrystalStructure
_computing_publication_material 'CrystalStructure 3.7.0'
_computing_structure_refinement CRYSTALS
_computing_structure_solution 'DIRDIF99 (PATTY)'
_diffrn_detector_area_resol_mean 7.31
_diffrn_measured_fraction_theta_full 0.990
_diffrn_measured_fraction_theta_max 0.990
_diffrn_measurement_device_type 'Rigaku Saturn'
_diffrn_measurement_method \w
_diffrn_radiation_type 'Mo K\a'
_diffrn_radiation_wavelength 0.71070
_diffrn_reflns_limit_h_max 15
_diffrn_reflns_limit_h_min -15
_diffrn_reflns_limit_k_max 18
_diffrn_reflns_limit_k_min -19
_diffrn_reflns_limit_l_max 26
_diffrn_reflns_limit_l_min -26
_diffrn_reflns_number 30219
_diffrn_reflns_theta_full 27.48
_diffrn_reflns_theta_max 27.48
_exptl_absorpt_coefficient_mu 1.278
_exptl_absorpt_correction_T_max 0.962
_exptl_absorpt_correction_T_min 0.856
_exptl_absorpt_correction_type multi-scan
_exptl_absorpt_process_details 'Jacobson, R. (1998) Private communication'
_exptl_crystal_colour purple
_exptl_crystal_density_diffrn 1.406
_exptl_crystal_density_method 'not measured'
_exptl_crystal_description platelet
_exptl_crystal_F_000 1664.00
_exptl_crystal_size_max 0.10
_exptl_crystal_size_mid 0.10
_exptl_crystal_size_min 0.03
_refine_diff_density_max 1.77
_refine_diff_density_min -1.05
_refine_ls_extinction_method none
_refine_ls_goodness_of_fit_ref 0.962
_refine_ls_hydrogen_treatment refall
_refine_ls_number_parameters 485
_refine_ls_number_reflns 8608
_refine_ls_R_factor_gt 0.0407
_refine_ls_shift/su_max 0.0000
_refine_ls_structure_factor_coef Fsqd
_refine_ls_weighting_details 'w = 1/[0.0005Fo^2^ + 1.0000\s(Fo^2^) + 0.5000]/(4Fo^2^)'
_refine_ls_weighting_scheme calc
_refine_ls_wR_factor_ref 0.1104
_reflns_number_gt 6723
_reflns_number_total 8608
_reflns_threshold_expression F^2^>2.0\s(F^2^)
_cod_data_source_file om060449msi20060523_080229.cif
_cod_data_source_block '__complex_2a'
_cod_original_formula_sum 'C44 H52 Ge O Ru S '
_cod_database_code 4074172

loop_
_symmetry_equiv_pos_site_id
_symmetry_equiv_pos_as_xyz
1 +X,+Y,+Z
2 -X,1/2+Y,1/2-Z
3 -X,-Y,-Z
4 +X,1/2-Y,1/2+Z

loop_
_atom_site_label
_atom_site_type_symbol
_atom_site_fract_x
_atom_site_fract_y
_atom_site_fract_z
_atom_site_U_iso_or_equiv
_atom_site_adp_type
_atom_site_occupancy
_atom_site_symmetry_multiplicity
_atom_site_calc_flag
_atom_site_refinement_flags
Ru(1) Ru 0.86713(2) 0.82200(2) 0.790320(10) 0.01769(6) Uani 1.00 1 d .
Ge(1) Ge 0.74118(3) 0.78207(2) 0.66527(2) 0.01561(8) Uani 1.00 1 d .
S(1) S 0.92003(6) 0.75780(6) 0.69628(4) 0.0212(2) Uani 1.00 1 d .
O(1) O 0.72083(19) 0.83481(14) 0.73978(12) 0.0216(6) Uani 1.00 1 d .
C(1) C 0.7061(2) 0.8600(2) 0.58980(16) 0.0184(8) Uani 1.00 1 d .
C(2) C 0.7852(2) 0.9216(2) 0.57065(17) 0.0230(8) Uani 1.00 1 d .
C(3) C 0.7649(3) 0.9672(2) 0.5128(2) 0.0358(11) Uani 1.00 1 d .
C(4) C 0.6684(3) 0.9552(3) 0.4738(2) 0.0452(12) Uani 1.00 1 d .
C(5) C 0.5873(3) 0.8998(2) 0.49437(19) 0.0327(10) Uani 1.00 1 d .
C(6) C 0.6051(2) 0.8520(2) 0.55205(17) 0.0208(8) Uani 1.00 1 d .
C(7) C 0.8884(2) 0.9459(2) 0.61133(17) 0.0194(8) Uani 1.00 1 d .
C(8) C 0.8811(2) 1.0037(2) 0.66302(18) 0.0227(8) Uani 1.00 1 d .
C(9) C 0.9786(2) 1.0322(2) 0.69737(18) 0.0233(8) Uani 1.00 1 d .
C(10) C 1.0823(2) 1.0050(2) 0.68029(19) 0.0253(9) Uani 1.00 1 d .
C(11) C 1.0874(2) 0.9473(2) 0.62828(18) 0.0239(8) Uani 1.00 1 d .
C(12) C 0.9919(2) 0.9185(2) 0.59315(17) 0.0223(8) Uani 1.00 1 d .
C(13) C 0.7708(3) 1.0355(2) 0.6839(2) 0.0301(10) Uani 1.00 1 d .
C(14) C 1.1859(3) 1.0376(2) 0.7167(2) 0.0357(11) Uani 1.00 1 d .
C(15) C 1.0023(3) 0.8578(2) 0.5362(2) 0.0361(11) Uani 1.00 1 d .
C(16) C 0.5060(2) 0.8030(2) 0.57320(17) 0.0184(7) Uani 1.00 1 d .
C(17) C 0.4656(2) 0.7287(2) 0.53957(17) 0.0211(8) Uani 1.00 1 d .
C(18) C 0.3685(2) 0.6895(2) 0.55774(18) 0.0252(9) Uani 1.00 1 d .
C(19) C 0.3084(2) 0.7236(2) 0.6061(2) 0.0277(9) Uani 1.00 1 d .
C(20) C 0.3479(3) 0.7987(2) 0.63789(19) 0.0263(9) Uani 1.00 1 d .
C(21) C 0.4463(2) 0.8383(2) 0.62280(17) 0.0203(8) Uani 1.00 1 d .
C(22) C 0.5232(3) 0.6897(2) 0.4844(2) 0.0322(10) Uani 1.00 1 d .
C(23) C 0.2022(3) 0.6805(3) 0.6249(2) 0.0466(13) Uani 1.00 1 d .
C(24) C 0.4848(3) 0.9190(2) 0.6604(2) 0.0275(9) Uani 1.00 1 d .
C(25) C 0.6696(2) 0.6670(2) 0.65428(17) 0.0182(7) Uani 1.00 1 d .
C(26) C 0.7087(3) 0.6102(2) 0.60809(18) 0.0257(9) Uani 1.00 1 d .
C(27) C 0.6656(3) 0.5263(2) 0.6021(2) 0.0362(11) Uani 1.00 1 d .
C(28) C 0.5849(3) 0.4980(2) 0.6414(2) 0.0375(11) Uani 1.00 1 d .
C(29) C 0.5460(3) 0.5539(2) 0.6867(2) 0.0329(10) Uani 1.00 1 d .
C(30) C 0.5854(2) 0.6388(2) 0.69420(17) 0.0241(8) Uani 1.00 1 d .
C(31) C 0.7961(3) 0.6373(2) 0.56198(19) 0.0287(9) Uani 1.00 1 d .
C(32) C 0.9024(4) 0.5857(3) 0.5710(2) 0.0528(15) Uani 1.00 1 d .
C(33) C 0.5363(4) 0.6951(2) 0.7446(2) 0.0406(12) Uani 1.00 1 d .
C(34) C 0.5586(8) 0.6733(4) 0.8112(3) 0.116(3) Uani 1.00 1 d .
C(35) C 0.8119(3) 0.8906(2) 0.87643(18) 0.0263(9) Uani 1.00 1 d .
C(36) C 0.8985(2) 0.9365(2) 0.84858(18) 0.0242(8) Uani 1.00 1 d .
C(37) C 1.0015(2) 0.8952(2) 0.83870(18) 0.0233(8) Uani 1.00 1 d .
C(38) C 1.0210(2) 0.8071(2) 0.85565(17) 0.0234(8) Uani 1.00 1 d .
C(39) C 0.9312(3) 0.7599(2) 0.87859(17) 0.0262(9) Uani 1.00 1 d .
C(40) C 0.8280(3) 0.8019(2) 0.88963(18) 0.0280(9) Uani 1.00 1 d .
C(41) C 0.6997(3) 0.9317(2) 0.8791(2) 0.0397(12) Uani 1.00 1 d .
C(42) C 1.1293(3) 0.7605(2) 0.8463(2) 0.0291(9) Uani 1.00 1 d .
C(43) C 1.1946(3) 0.8013(3) 0.7937(2) 0.0428(12) Uani 1.00 1 d .
C(44) C 1.2001(3) 0.7596(3) 0.9110(2) 0.0531(14) Uani 1.00 1 d .
H(1) H 0.8200 1.0083 0.4994 0.043 Uiso 1.00 1 c R
H(2) H 0.6574 0.9856 0.4325 0.053 Uiso 1.00 1 c R
H(3) H 0.5177 0.8934 0.4684 0.039 Uiso 1.00 1 c R
H(4) H 0.9737 1.0722 0.7337 0.028 Uiso 1.00 1 c R
H(5) H 1.1591 0.9267 0.6162 0.028 Uiso 1.00 1 c R
H(6) H 0.7341 0.9888 0.7061 0.036 Uiso 1.00 1 c R
H(7) H 0.7829 1.0846 0.7134 0.036 Uiso 1.00 1 c R
H(8) H 0.7247 1.0537 0.6459 0.036 Uiso 1.00 1 c R
H(9) H 1.1971 1.0069 0.7580 0.043 Uiso 1.00 1 c R
H(10) H 1.1791 1.0996 0.7249 0.043 Uiso 1.00 1 c R
H(11) H 1.2487 1.0273 0.6907 0.043 Uiso 1.00 1 c R
H(12) H 1.0202 0.8909 0.4981 0.044 Uiso 1.00 1 c R
H(13) H 0.9326 0.8273 0.5271 0.044 Uiso 1.00 1 c R
H(14) H 1.0607 0.8158 0.5470 0.044 Uiso 1.00 1 c R
H(15) H 0.3429 0.6363 0.5359 0.030 Uiso 1.00 1 c R
H(16) H 0.3053 0.8244 0.6714 0.032 Uiso 1.00 1 c R
H(17) H 0.4854 0.7074 0.4434 0.039 Uiso 1.00 1 c R
H(18) H 0.5220 0.6266 0.4879 0.039 Uiso 1.00 1 c R
H(19) H 0.5995 0.7098 0.4861 0.039 Uiso 1.00 1 c R
H(20) H 0.1464 0.7250 0.6301 0.056 Uiso 1.00 1 c R
H(21) H 0.1758 0.6397 0.5912 0.056 Uiso 1.00 1 c R
H(22) H 0.2167 0.6496 0.6658 0.056 Uiso 1.00 1 c R
H(23) H 0.4231 0.9442 0.6817 0.033 Uiso 1.00 1 c R
H(24) H 0.5432 0.9031 0.6930 0.033 Uiso 1.00 1 c R
H(25) H 0.5131 0.9613 0.6306 0.033 Uiso 1.00 1 c R
H(26) H 0.6931 0.4871 0.5699 0.043 Uiso 1.00 1 c R
H(27) H 0.5563 0.4390 0.6372 0.044 Uiso 1.00 1 c R
H(28) H 0.4888 0.5339 0.7141 0.039 Uiso 1.00 1 c R
H(29) H 0.8123 0.6987 0.5686 0.034 Uiso 1.00 1 c R
H(30) H 0.7657 0.6281 0.5176 0.035 Uiso 1.00 1 c R
H(31) H 0.9523 0.6157 0.6025 0.064 Uiso 1.00 1 c R
H(32) H 0.9368 0.5813 0.5297 0.064 Uiso 1.00 1 c R
H(33) H 0.8869 0.5277 0.5869 0.064 Uiso 1.00 1 c R
H(34) H 0.5616 0.7544 0.7383 0.050 Uiso 1.00 1 c R
H(35) H 0.4563 0.6926 0.7365 0.050 Uiso 1.00 1 c R
H(36) H 0.5036 0.6326 0.8253 0.142 Uiso 1.00 1 c R
H(37) H 0.5581 0.7257 0.8377 0.142 Uiso 1.00 1 c R
H(38) H 0.6315 0.6466 0.8159 0.142 Uiso 1.00 1 c R
H(39) H 0.8871 0.9968 0.8356 0.029 Uiso 1.00 1 c R
H(40) H 1.0600 0.9285 0.8201 0.028 Uiso 1.00 1 c R
H(41) H 0.9394 0.6978 0.8868 0.031 Uiso 1.00 1 c R
H(42) H 0.7681 0.7682 0.9063 0.033 Uiso 1.00 1 c R
H(43) H 0.6990 0.9689 0.9173 0.048 Uiso 1.00 1 c R
H(44) H 0.6837 0.9663 0.8401 0.048 Uiso 1.00 1 c R
H(45) H 0.6440 0.8865 0.8816 0.048 Uiso 1.00 1 c R
H(46) H 1.1123 0.7006 0.8341 0.035 Uiso 1.00 1 c R
H(47) H 1.2468 0.8111 0.9136 0.063 Uiso 1.00 1 c R
H(48) H 1.1519 0.7598 0.9469 0.063 Uiso 1.00 1 c R
H(49) H 1.2462 0.7077 0.9135 0.063 Uiso 1.00 1 c R
H(50) H 1.1797 0.8635 0.7915 0.052 Uiso 1.00 1 c R
H(51) H 1.1728 0.7747 0.7519 0.052 Uiso 1.00 1 c R
H(52) H 1.2732 0.7918 0.8040 0.052 Uiso 1.00 1 c R

loop_
_atom_site_aniso_label
_atom_site_aniso_U_11
_atom_site_aniso_U_22
_atom_site_aniso_U_33
_atom_site_aniso_U_12
_atom_site_aniso_U_13
_atom_site_aniso_U_23
Ru(1) 0.01958(13) 0.01979(13) 0.01338(13) -0.00097(11) -0.00126(10) 0.00050(10)
Ge(1) 0.01808(18) 0.01628(17) 0.01211(17) -0.00207(12) -0.00162(12) 0.00162(12)
S(1) 0.0199(4) 0.0255(4) 0.0180(4) 0.0020(3) -0.0002(3) -0.0009(3)
O(1) 0.0216(12) 0.0257(12) 0.0174(12) 0.0021(9) -0.0007(9) -0.0007(9)
C(1) 0.0209(16) 0.0202(15) 0.0141(15) -0.0016(13) -0.0001(12) 0.0007(12)
C(2) 0.0211(17) 0.0291(18) 0.0182(17) -0.0062(14) -0.0018(13) 0.0048(14)
C(3) 0.030(2) 0.046(2) 0.030(2) -0.0164(18) -0.0065(17) 0.0211(18)
C(4) 0.039(2) 0.067(3) 0.028(2) -0.020(2) -0.0120(18) 0.028(2)
C(5) 0.0246(19) 0.048(2) 0.0240(19) -0.0088(17) -0.0087(15) 0.0136(17)
C(6) 0.0210(17) 0.0244(16) 0.0169(16) -0.0011(13) 0.0006(13) 0.0033(13)
C(7) 0.0219(16) 0.0158(15) 0.0201(16) -0.0051(13) -0.0023(13) 0.0087(12)
C(8) 0.0237(17) 0.0197(16) 0.0245(18) -0.0022(13) -0.0003(14) 0.0067(14)
C(9) 0.0281(18) 0.0169(15) 0.0242(18) -0.0053(13) -0.0022(14) 0.0006(13)
C(10) 0.0208(17) 0.0233(17) 0.031(2) -0.0062(14) -0.0045(15) 0.0048(15)
C(11) 0.0204(17) 0.0260(17) 0.0251(18) -0.0047(14) 0.0006(14) 0.0037(14)
C(12) 0.0236(17) 0.0243(17) 0.0193(17) -0.0077(14) 0.0032(14) 0.0022(13)
C(13) 0.0243(19) 0.0262(18) 0.040(2) -0.0012(15) 0.0032(16) -0.0014(17)
C(14) 0.027(2) 0.035(2) 0.044(2) -0.0068(17) -0.0078(18) -0.0040(18)
C(15) 0.035(2) 0.044(2) 0.030(2) -0.0116(19) 0.0095(17) -0.0099(18)
C(16) 0.0140(15) 0.0231(16) 0.0176(16) 0.0004(12) -0.0024(12) 0.0039(13)
C(17) 0.0181(16) 0.0266(17) 0.0180(16) -0.0008(13) -0.0020(13) 0.0011(13)
C(18) 0.0199(17) 0.0284(18) 0.0265(19) -0.0061(14) -0.0043(14) 0.0005(15)
C(19) 0.0175(17) 0.035(2) 0.031(2) -0.0032(15) 0.0007(14) 0.0085(16)
C(20) 0.0246(18) 0.0279(18) 0.0268(19) 0.0039(14) 0.0053(15) 0.0014(15)
C(21) 0.0206(16) 0.0197(16) 0.0202(17) 0.0031(13) -0.0014(13) 0.0024(13)
C(22) 0.030(2) 0.040(2) 0.026(2) -0.0034(17) 0.0005(16) -0.0082(17)
C(23) 0.027(2) 0.057(2) 0.058(3) -0.016(2) 0.010(2) 0.001(2)
C(24) 0.0289(19) 0.0213(17) 0.032(2) 0.0006(14) 0.0008(16) -0.0041(15)
C(25) 0.0190(15) 0.0164(15) 0.0186(16) -0.0015(12) -0.0040(12) 0.0066(12)
C(26) 0.0278(19) 0.0287(18) 0.0198(18) -0.0013(15) -0.0032(14) -0.0033(14)
C(27) 0.045(2) 0.0282(19) 0.034(2) -0.0059(18) -0.0035(19) -0.0081(17)
C(28) 0.044(2) 0.0243(18) 0.043(2) -0.0143(17) -0.010(2) -0.0007(17)
C(29) 0.034(2) 0.034(2) 0.029(2) -0.0140(17) -0.0059(17) 0.0091(16)
C(30) 0.0254(18) 0.0269(17) 0.0192(17) -0.0059(14) -0.0053(14) 0.0066(14)
C(31) 0.037(2) 0.0261(18) 0.0235(19) 0.0022(16) 0.0025(16) -0.0063(15)
C(32) 0.043(2) 0.049(2) 0.067(3) 0.012(2) 0.010(2) -0.001(2)
C(33) 0.052(2) 0.033(2) 0.039(2) -0.0083(19) 0.021(2) 0.0064(18)
C(34) 0.248(10) 0.054(3) 0.054(3) 0.057(5) 0.069(5) 0.017(3)
C(35) 0.0300(19) 0.0324(19) 0.0164(17) 0.0016(15) 0.0015(14) -0.0030(14)
C(36) 0.0282(18) 0.0209(16) 0.0233(18) -0.0029(14) -0.0005(14) -0.0073(14)
C(37) 0.0254(18) 0.0222(16) 0.0218(18) -0.0048(14) -0.0021(14) -0.0035(13)
C(38) 0.0219(17) 0.0302(18) 0.0170(16) -0.0004(14) -0.0062(13) -0.0017(14)
C(39) 0.0311(19) 0.0322(19) 0.0147(16) -0.0017(15) -0.0028(14) 0.0064(14)
C(40) 0.0262(19) 0.042(2) 0.0160(17) -0.0060(16) 0.0029(14) -0.0005(15)
C(41) 0.039(2) 0.045(2) 0.037(2) 0.0049(19) 0.0099(19) -0.0020(19)
C(42) 0.0273(19) 0.0270(18) 0.032(2) 0.0011(15) -0.0036(16) 0.0002(16)
C(43) 0.032(2) 0.056(2) 0.041(2) 0.012(2) 0.0068(19) 0.003(2)
C(44) 0.033(2) 0.082(3) 0.042(2) 0.007(2) -0.009(2) 0.022(2)

loop_
_atom_type_symbol
_atom_type_description
_atom_type_scat_dispersion_real
_atom_type_scat_dispersion_imag
_atom_type_scat_source
C C 0.003 0.002
;
International Tables for Crystallography
(1992, Vol. C, Tables 4.2.6.8 and 6.1.1.4)
;
H H 0.000 0.000
;
International Tables for Crystallography
(1992, Vol. C, Table 6.1.1.4)
;
Ge Ge 0.155 1.800
;
International Tables for Crystallography
(1992, Vol. C, Tables 4.2.6.8 and 6.1.1.4)
;
O O 0.011 0.006
;
International Tables for Crystallography
(1992, Vol. C, Tables 4.2.6.8 and 6.1.1.4)
;
S S 0.125 0.123
;
International Tables for Crystallography
(1992, Vol. C, Tables 4.2.6.8 and 6.1.1.4)
;
Ru Ru -1.259 0.836
;
International Tables for Crystallography
(1992, Vol. C, Tables 4.2.6.8 and 6.1.1.4)
;

loop_
_geom_angle_atom_site_label_1
_geom_angle_atom_site_label_2
_geom_angle_atom_site_label_3
_geom_angle
S(1) Ru(1) O(1) 83.79(7)
S(1) Ru(1) C(35) 176.22(9)
S(1) Ru(1) C(36) 140.49(10)
S(1) Ru(1) C(37) 111.48(10)
S(1) Ru(1) C(38) 101.19(9)
S(1) Ru(1) C(39) 114.53(10)
S(1) Ru(1) C(40) 145.99(10)
O(1) Ru(1) C(35) 93.72(12)
O(1) Ru(1) C(36) 109.08(11)
O(1) Ru(1) C(37) 143.05(11)
O(1) Ru(1) C(38) 174.30(11)
O(1) Ru(1) C(39) 137.61(12)
O(1) Ru(1) C(40) 105.30(12)
C(35) Ru(1) C(36) 37.96(14)
C(35) Ru(1) C(37) 68.97(14)
C(35) Ru(1) C(38) 81.44(13)
C(35) Ru(1) C(39) 69.20(13)
C(35) Ru(1) C(40) 37.52(14)
C(36) Ru(1) C(37) 38.60(13)
C(36) Ru(1) C(38) 68.82(13)
C(36) Ru(1) C(39) 81.46(13)
C(36) Ru(1) C(40) 68.24(14)
C(37) Ru(1) C(38) 37.43(12)
C(37) Ru(1) C(39) 67.96(13)
C(37) Ru(1) C(40) 81.05(14)
C(38) Ru(1) C(39) 37.59(13)
C(38) Ru(1) C(40) 69.01(13)
C(39) Ru(1) C(40) 39.06(14)
S(1) Ge(1) O(1) 91.00(7)
S(1) Ge(1) C(1) 118.30(10)
S(1) Ge(1) C(25) 106.96(9)
O(1) Ge(1) C(1) 111.58(12)
O(1) Ge(1) C(25) 115.10(12)
C(1) Ge(1) C(25) 112.38(13)
Ru(1) S(1) Ge(1) 81.39(3)
Ru(1) O(1) Ge(1) 103.63(11)
Ge(1) C(1) C(2) 120.4(2)
Ge(1) C(1) C(6) 120.8(2)
C(2) C(1) C(6) 118.8(2)
C(1) C(2) C(3) 119.3(3)
C(1) C(2) C(7) 124.2(3)
C(3) C(2) C(7) 116.3(3)
C(2) C(3) C(4) 121.5(3)
C(3) C(4) C(5) 119.5(4)
C(4) C(5) C(6) 120.5(3)
C(1) C(6) C(5) 120.0(3)
C(1) C(6) C(16) 124.3(3)
C(5) C(6) C(16) 115.2(3)
C(2) C(7) C(8) 119.3(3)
C(2) C(7) C(12) 120.2(3)
C(8) C(7) C(12) 120.1(3)
C(7) C(8) C(9) 119.2(3)
C(7) C(8) C(13) 121.8(3)
C(9) C(8) C(13) 119.0(3)
C(8) C(9) C(10) 121.4(3)
C(9) C(10) C(11) 118.2(3)
C(9) C(10) C(14) 120.8(3)
C(11) C(10) C(14) 121.1(3)
C(10) C(11) C(12) 121.5(3)
C(7) C(12) C(11) 119.6(3)
C(7) C(12) C(15) 121.1(3)
C(11) C(12) C(15) 119.3(3)
C(6) C(16) C(17) 121.4(3)
C(6) C(16) C(21) 118.6(2)
C(17) C(16) C(21) 119.6(3)
C(16) C(17) C(18) 119.4(3)
C(16) C(17) C(22) 122.3(3)
C(18) C(17) C(22) 118.3(3)
C(17) C(18) C(19) 121.7(3)
C(18) C(19) C(20) 118.2(3)
C(18) C(19) C(23) 121.0(3)
C(20) C(19) C(23) 120.7(3)
C(19) C(20) C(21) 121.9(3)
C(16) C(21) C(20) 119.1(3)
C(16) C(21) C(24) 122.1(3)
C(20) C(21) C(24) 118.8(3)
Ge(1) C(25) C(26) 118.1(2)
Ge(1) C(25) C(30) 122.3(2)
C(26) C(25) C(30) 119.5(3)
C(25) C(26) C(27) 119.7(3)
C(25) C(26) C(31) 122.3(3)
C(27) C(26) C(31) 118.0(3)
C(26) C(27) C(28) 121.1(3)
C(27) C(28) C(29) 119.3(3)
C(28) C(29) C(30) 122.0(3)
C(25) C(30) C(29) 118.4(3)
C(25) C(30) C(33) 123.8(3)
C(29) C(30) C(33) 117.8(3)
C(26) C(31) C(32) 113.7(3)
C(30) C(33) C(34) 118.2(4)
Ru(1) C(35) C(36) 68.9(2)
Ru(1) C(35) C(40) 69.2(2)
Ru(1) C(35) C(41) 123.7(2)
C(36) C(35) C(40) 117.7(3)
C(36) C(35) C(41) 120.2(3)
C(40) C(35) C(41) 121.1(3)
Ru(1) C(36) C(35) 73.2(2)
Ru(1) C(36) C(37) 71.4(2)
C(35) C(36) C(37) 121.1(3)
Ru(1) C(37) C(36) 70.0(2)
Ru(1) C(37) C(38) 73.98(19)
C(36) C(37) C(38) 121.6(3)
Ru(1) C(38) C(37) 68.59(19)
Ru(1) C(38) C(39) 67.93(19)
Ru(1) C(38) C(42) 131.7(2)
C(37) C(38) C(39) 117.0(3)
C(37) C(38) C(42) 123.5(3)
C(39) C(38) C(42) 119.4(3)
Ru(1) C(39) C(38) 74.5(2)
Ru(1) C(39) C(40) 70.5(2)
C(38) C(39) C(40) 121.2(3)
Ru(1) C(40) C(35) 73.3(2)
Ru(1) C(40) C(39) 70.4(2)
C(35) C(40) C(39) 121.2(3)
C(38) C(42) C(43) 113.1(3)
C(38) C(42) C(44) 109.4(3)
C(43) C(42) C(44) 109.5(3)
C(2) C(3) H(1) 119.1
C(4) C(3) H(1) 119.4
C(3) C(4) H(2) 120.3
C(5) C(4) H(2) 120.2
C(4) C(5) H(3) 120.0
C(6) C(5) H(3) 119.5
C(8) C(9) H(4) 119.5
C(10) C(9) H(4) 119.1
C(10) C(11) H(5) 119.3
C(12) C(11) H(5) 119.2
C(8) C(13) H(6) 109.6
C(8) C(13) H(7) 109.2
C(8) C(13) H(8) 109.5
H(6) C(13) H(7) 109.5
H(6) C(13) H(8) 109.5
H(7) C(13) H(8) 109.5
C(10) C(14) H(9) 109.7
C(10) C(14) H(10) 109.5
C(10) C(14) H(11) 109.2
H(9) C(14) H(10) 109.5
H(9) C(14) H(11) 109.5
H(10) C(14) H(11) 109.5
C(12) C(15) H(12) 109.7
C(12) C(15) H(13) 109.4
C(12) C(15) H(14) 109.3
H(12) C(15) H(13) 109.5
H(12) C(15) H(14) 109.5
H(13) C(15) H(14) 109.5
C(17) C(18) H(15) 119.1
C(19) C(18) H(15) 119.2
C(19) C(20) H(16) 119.1
C(21) C(20) H(16) 118.9
C(17) C(22) H(17) 109.3
C(17) C(22) H(18) 109.5
C(17) C(22) H(19) 109.7
H(17) C(22) H(18) 109.5
H(17) C(22) H(19) 109.5
H(18) C(22) H(19) 109.5
C(19) C(23) H(20) 109.2
C(19) C(23) H(21) 110.1
C(19) C(23) H(22) 109.1
H(20) C(23) H(21) 109.5
H(20) C(23) H(22) 109.5
H(21) C(23) H(22) 109.5
C(21) C(24) H(23) 109.6
C(21) C(24) H(24) 109.4
C(21) C(24) H(25) 109.4
H(23) C(24) H(24) 109.5
H(23) C(24) H(25) 109.5
H(24) C(24) H(25) 109.5
C(26) C(27) H(26) 119.3
C(28) C(27) H(26) 119.6
C(27) C(28) H(27) 120.3
C(29) C(28) H(27) 120.5
C(28) C(29) H(28) 119.1
C(30) C(29) H(28) 118.9
C(26) C(31) H(29) 108.6
C(26) C(31) H(30) 108.1
C(32) C(31) H(29) 109.2
C(32) C(31) H(30) 107.8
H(29) C(31) H(30) 109.5
C(31) C(32) H(31) 108.6
C(31) C(32) H(32) 109.9
C(31) C(32) H(33) 109.8
H(31) C(32) H(32) 109.5
H(31) C(32) H(33) 109.5
H(32) C(32) H(33) 109.5
C(30) C(33) H(34) 107.6
C(30) C(33) H(35) 107.1
C(34) C(33) H(34) 108.0
C(34) C(33) H(35) 106.2
H(34) C(33) H(35) 109.5
C(33) C(34) H(36) 110.5
C(33) C(34) H(37) 109.9
C(33) C(34) H(38) 108.0
H(36) C(34) H(37) 109.5
H(36) C(34) H(38) 109.5
H(37) C(34) H(38) 109.5
Ru(1) C(36) H(39) 127.6
C(35) C(36) H(39) 119.3
C(37) C(36) H(39) 119.6
Ru(1) C(37) H(40) 129.5
C(36) C(37) H(40) 119.3
C(38) C(37) H(40) 119.1
Ru(1) C(39) H(41) 127.5
C(38) C(39) H(41) 119.2
C(40) C(39) H(41) 119.5
Ru(1) C(40) H(42) 129.0
C(35) C(40) H(42) 119.3
C(39) C(40) H(42) 119.6
C(35) C(41) H(43) 109.5
C(35) C(41) H(44) 109.3
C(35) C(41) H(45) 109.6
H(43) C(41) H(44) 109.5
H(43) C(41) H(45) 109.5
H(44) C(41) H(45) 109.5
C(38) C(42) H(46) 108.0
C(43) C(42) H(46) 108.5
C(44) C(42) H(46) 108.1
C(42) C(43) H(50) 109.5
C(42) C(43) H(51) 109.5
C(42) C(43) H(52) 109.4
H(50) C(43) H(51) 109.5
H(50) C(43) H(52) 109.5
H(51) C(43) H(52) 109.5
C(42) C(44) H(47) 109.3
C(42) C(44) H(48) 109.3
C(42) C(44) H(49) 109.8
H(47) C(44) H(48) 109.5
H(47) C(44) H(49) 109.5
H(48) C(44) H(49) 109.5

loop_
_geom_bond_atom_site_label_1
_geom_bond_atom_site_label_2
_geom_bond_distance
Ru(1) S(1) 2.295(2)
Ru(1) O(1) 1.998(2)
Ru(1) C(35) 2.199(3)
Ru(1) C(36) 2.142(3)
Ru(1) C(37) 2.160(3)
Ru(1) C(38) 2.230(3)
Ru(1) C(39) 2.145(3)
Ru(1) C(40) 2.146(3)
Ge(1) S(1) 2.242(2)
Ge(1) O(1) 1.762(2)
Ge(1) C(1) 1.979(3)
Ge(1) C(25) 1.970(3)
C(1) C(2) 1.417(4)
C(1) C(6) 1.406(4)
C(2) C(3) 1.386(5)
C(2) C(7) 1.501(4)
C(3) C(4) 1.381(5)
C(4) C(5) 1.384(6)
C(5) C(6) 1.397(5)
C(6) C(16) 1.503(4)
C(7) C(8) 1.389(4)
C(7) C(12) 1.393(4)
C(8) C(9) 1.402(4)
C(8) C(13) 1.508(5)
C(9) C(10) 1.388(5)
C(10) C(11) 1.391(5)
C(10) C(14) 1.500(5)
C(11) C(12) 1.391(4)
C(12) C(15) 1.506(5)
C(16) C(17) 1.402(4)
C(16) C(21) 1.396(4)
C(17) C(18) 1.391(4)
C(17) C(22) 1.493(5)
C(18) C(19) 1.372(5)
C(19) C(20) 1.391(5)
C(19) C(23) 1.515(5)
C(20) C(21) 1.388(5)
C(21) C(24) 1.515(4)
C(25) C(26) 1.394(5)
C(25) C(30) 1.416(5)
C(26) C(27) 1.389(5)
C(26) C(31) 1.522(5)
C(27) C(28) 1.377(6)
C(28) C(29) 1.370(5)
C(29) C(30) 1.391(5)
C(30) C(33) 1.500(5)
C(31) C(32) 1.509(6)
C(33) C(34) 1.415(7)
C(35) C(36) 1.413(5)
C(35) C(40) 1.398(5)
C(35) C(41) 1.498(5)
C(36) C(37) 1.422(5)
C(37) C(38) 1.410(4)
C(38) C(39) 1.412(5)
C(38) C(42) 1.513(5)
C(39) C(40) 1.434(5)
C(42) C(43) 1.515(6)
C(42) C(44) 1.530(6)
C(3) H(1) 0.970
C(4) H(2) 0.970
C(5) H(3) 0.970
C(9) H(4) 0.970
C(11) H(5) 0.970
C(13) H(6) 0.970
C(13) H(7) 0.970
C(13) H(8) 0.970
C(14) H(9) 0.970
C(14) H(10) 0.970
C(14) H(11) 0.970
C(15) H(12) 0.970
C(15) H(13) 0.970
C(15) H(14) 0.970
C(18) H(15) 0.970
C(20) H(16) 0.970
C(22) H(17) 0.970
C(22) H(18) 0.970
C(22) H(19) 0.970
C(23) H(20) 0.970
C(23) H(21) 0.970
C(23) H(22) 0.970
C(24) H(23) 0.970
C(24) H(24) 0.970
C(24) H(25) 0.970
C(27) H(26) 0.970
C(28) H(27) 0.970
C(29) H(28) 0.970
C(31) H(29) 0.970
C(31) H(30) 0.970
C(32) H(31) 0.970
C(32) H(32) 0.970
C(32) H(33) 0.970
C(33) H(34) 0.970
C(33) H(35) 0.970
C(34) H(36) 0.970
C(34) H(37) 0.970
C(34) H(38) 0.970
C(36) H(39) 0.970
C(37) H(40) 0.970
C(39) H(41) 0.970
C(40) H(42) 0.970
C(41) H(43) 0.970
C(41) H(44) 0.970
C(41) H(45) 0.970
C(42) H(46) 0.970
C(43) H(50) 0.970
C(43) H(51) 0.970
C(43) H(52) 0.970
C(44) H(47) 0.970
C(44) H(48) 0.970
C(44) H(49) 0.970

loop_
_geom_contact_atom_site_label_1
_geom_contact_atom_site_label_2
_geom_contact_distance
_geom_contact_site_symmetry_2
Ru(1) Ge(1) 2.959(3) .
Ru(1) C(41) 3.276(4) .
Ru(1) C(42) 3.428(3) .
Ge(1) Ru(1) 2.959(3) .
Ge(1) C(2) 2.960(3) .
Ge(1) C(6) 2.956(3) .
Ge(1) C(7) 3.311(3) .
Ge(1) C(16) 3.321(3) .
Ge(1) C(26) 2.900(3) .
Ge(1) C(30) 2.977(3) .
Ge(1) C(31) 3.170(3) .
Ge(1) C(33) 3.331(4) .
S(1) O(1) 2.876(2) .
S(1) C(7) 3.377(3) .
S(1) C(12) 3.398(3) .
S(1) C(25) 3.389(3) .
S(1) C(31) 3.564(3) .
S(1) C(38) 3.497(3) .
O(1) S(1) 2.876(2) .
O(1) C(1) 3.096(4) .
O(1) C(13) 3.350(4) .
O(1) C(24) 3.439(4) .
O(1) C(25) 3.151(3) .
O(1) C(30) 3.516(4) .
O(1) C(33) 3.097(5) .
O(1) C(34) 3.535(8) .
O(1) C(35) 3.066(4) .
O(1) C(36) 3.374(4) .
O(1) C(40) 3.296(4) .
O(1) C(41) 3.247(5) .
C(1) O(1) 3.096(4) .
C(1) C(3) 2.419(5) .
C(1) C(4) 2.803(5) .
C(1) C(5) 2.428(4) .
C(1) C(7) 2.579(4) .
C(1) C(8) 3.339(4) .
C(1) C(12) 3.564(4) .
C(1) C(13) 3.373(5) .
C(1) C(16) 2.572(4) .
C(1) C(21) 3.272(4) .
C(1) C(24) 3.253(5) .
C(1) C(25) 3.281(4) .
C(2) Ge(1) 2.960(3) .
C(2) C(4) 2.415(5) .
C(2) C(5) 2.789(5) .
C(2) C(6) 2.430(4) .
C(2) C(8) 2.495(4) .
C(2) C(12) 2.509(4) .
C(2) C(13) 2.922(5) .
C(2) C(15) 2.930(5) .
C(3) C(1) 2.419(5) .
C(3) C(5) 2.389(5) .
C(3) C(6) 2.775(5) .
C(3) C(7) 2.454(5) .
C(3) C(8) 3.348(5) .
C(3) C(12) 3.192(5) .
C(3) C(15) 3.329(5) .
C(4) C(1) 2.803(5) .
C(4) C(2) 2.415(5) .
C(4) C(6) 2.414(5) .
C(5) C(1) 2.428(4) .
C(5) C(2) 2.789(5) .
C(5) C(3) 2.389(5) .
C(5) C(16) 2.449(5) .
C(5) C(17) 3.175(5) .
C(5) C(21) 3.368(5) .
C(5) C(22) 3.315(5) .
C(6) Ge(1) 2.956(3) .
C(6) C(2) 2.430(4) .
C(6) C(3) 2.775(5) .
C(6) C(4) 2.414(5) .
C(6) C(17) 2.534(4) .
C(6) C(21) 2.492(4) .
C(6) C(22) 2.985(5) .
C(6) C(24) 2.924(5) .
C(6) C(25) 3.581(4) .
C(7) Ge(1) 3.311(3) .
C(7) S(1) 3.377(3) .
C(7) C(1) 2.579(4) .
C(7) C(3) 2.454(5) .
C(7) C(9) 2.408(4) .
C(7) C(10) 2.804(4) .
C(7) C(11) 2.405(4) .
C(7) C(13) 2.532(5) .
C(7) C(15) 2.525(5) .
C(8) C(1) 3.339(4) .
C(8) C(2) 2.495(4) .
C(8) C(3) 3.348(5) .
C(8) C(10) 2.433(4) .
C(8) C(11) 2.776(5) .
C(8) C(12) 2.410(5) .
C(9) C(7) 2.408(4) .
C(9) C(11) 2.384(5) .
C(9) C(12) 2.772(4) .
C(9) C(13) 2.507(5) .
C(9) C(14) 2.512(5) .
C(9) C(37) 3.577(5) .
C(10) C(7) 2.804(4) .
C(10) C(8) 2.433(4) .
C(10) C(12) 2.426(4) .
C(11) C(7) 2.405(4) .
C(11) C(8) 2.776(5) .
C(11) C(9) 2.384(5) .
C(11) C(14) 2.517(5) .
C(11) C(15) 2.500(5) .
C(12) S(1) 3.398(3) .
C(12) C(1) 3.564(4) .
C(12) C(2) 2.509(4) .
C(12) C(3) 3.192(5) .
C(12) C(8) 2.410(5) .
C(12) C(9) 2.772(4) .
C(12) C(10) 2.426(4) .
C(13) O(1) 3.350(4) .
C(13) C(1) 3.373(5) .
C(13) C(2) 2.922(5) .
C(13) C(7) 2.532(5) .
C(13) C(9) 2.507(5) .
C(14) C(9) 2.512(5) .
C(14) C(11) 2.517(5) .
C(14) C(30) 3.565(5) 75602
C(15) C(2) 2.930(5) .
C(15) C(3) 3.329(5) .
C(15) C(7) 2.525(5) .
C(15) C(11) 2.500(5) .
C(16) Ge(1) 3.321(3) .
C(16) C(1) 2.572(4) .
C(16) C(5) 2.449(5) .
C(16) C(18) 2.411(4) .
C(16) C(19) 2.802(5) .
C(16) C(20) 2.399(5) .
C(16) C(22) 2.535(5) .
C(16) C(24) 2.548(5) .
C(16) C(25) 3.252(4) .
C(17) C(5) 3.175(5) .
C(17) C(6) 2.534(4) .
C(17) C(19) 2.413(5) .
C(17) C(20) 2.762(5) .
C(17) C(21) 2.418(4) .
C(17) C(25) 3.426(4) .
C(18) C(16) 2.411(4) .
C(18) C(20) 2.372(5) .
C(18) C(21) 2.775(4) .
C(18) C(22) 2.477(5) .
C(18) C(23) 2.515(6) .
C(19) C(16) 2.802(5) .
C(19) C(17) 2.413(5) .
C(19) C(21) 2.429(4) .
C(20) C(16) 2.399(5) .
C(20) C(17) 2.762(5) .
C(20) C(18) 2.372(5) .
C(20) C(23) 2.527(5) .
C(20) C(24) 2.499(5) .
C(20) C(33) 3.440(5) .
C(21) C(1) 3.272(4) .
C(21) C(5) 3.368(5) .
C(21) C(6) 2.492(4) .
C(21) C(17) 2.418(4) .
C(21) C(18) 2.775(4) .
C(21) C(19) 2.429(4) .
C(21) C(33) 3.447(5) .
C(22) C(5) 3.315(5) .
C(22) C(6) 2.985(5) .
C(22) C(16) 2.535(5) .
C(22) C(18) 2.477(5) .
C(22) C(26) 3.491(5) .
C(23) C(18) 2.515(6) .
C(23) C(20) 2.527(5) .
C(24) O(1) 3.439(4) .
C(24) C(1) 3.253(5) .
C(24) C(6) 2.924(5) .
C(24) C(16) 2.548(5) .
C(24) C(20) 2.499(5) .
C(25) S(1) 3.389(3) .
C(25) O(1) 3.151(3) .
C(25) C(1) 3.281(4) .
C(25) C(6) 3.581(4) .
C(25) C(16) 3.252(4) .
C(25) C(17) 3.426(4) .
C(25) C(27) 2.406(5) .
C(25) C(28) 2.791(5) .
C(25) C(29) 2.411(5) .
C(25) C(31) 2.554(5) .
C(25) C(33) 2.572(5) .
C(25) C(34) 3.572(8) .
C(26) Ge(1) 2.900(3) .
C(26) C(22) 3.491(5) .
C(26) C(28) 2.408(5) .
C(26) C(29) 2.764(5) .
C(26) C(30) 2.427(5) .
C(26) C(32) 2.537(6) .
C(27) C(25) 2.406(5) .
C(27) C(29) 2.370(6) .
C(27) C(30) 2.780(5) .
C(27) C(31) 2.496(5) .
C(27) C(32) 3.109(6) .
C(28) C(25) 2.791(5) .
C(28) C(26) 2.408(5) .
C(28) C(30) 2.415(5) .
C(28) C(41) 3.584(6) 64602
C(29) C(25) 2.411(5) .
C(29) C(26) 2.764(5) .
C(29) C(27) 2.370(6) .
C(29) C(33) 2.476(5) .
C(29) C(34) 3.139(7) .
C(30) Ge(1) 2.977(3) .
C(30) O(1) 3.516(4) .
C(30) C(14) 3.565(5) 74602
C(30) C(26) 2.427(5) .
C(30) C(27) 2.780(5) .
C(30) C(28) 2.415(5) .
C(30) C(34) 2.501(7) .
C(31) Ge(1) 3.170(3) .
C(31) S(1) 3.564(3) .
C(31) C(25) 2.554(5) .
C(31) C(27) 2.496(5) .
C(32) C(26) 2.537(6) .
C(32) C(27) 3.109(6) .
C(33) Ge(1) 3.331(4) .
C(33) O(1) 3.097(5) .
C(33) C(20) 3.440(5) .
C(33) C(21) 3.447(5) .
C(33) C(25) 2.572(5) .
C(33) C(29) 2.476(5) .
C(34) O(1) 3.535(8) .
C(34) C(25) 3.572(8) .
C(34) C(29) 3.139(7) .
C(34) C(30) 2.501(7) .
C(35) O(1) 3.066(4) .
C(35) C(37) 2.468(5) .
C(35) C(38) 2.889(5) .
C(35) C(39) 2.467(5) .
C(36) O(1) 3.374(4) .
C(36) C(38) 2.472(4) .
C(36) C(39) 2.797(5) .
C(36) C(40) 2.405(5) .
C(36) C(41) 2.524(5) .
C(37) C(9) 3.577(5) .
C(37) C(35) 2.468(5) .
C(37) C(39) 2.406(5) .
C(37) C(40) 2.798(5) .
C(37) C(42) 2.576(5) .
C(37) C(43) 2.942(5) .
C(37) C(44) 3.434(6) .
C(38) S(1) 3.497(3) .
C(38) C(35) 2.889(5) .
C(38) C(36) 2.472(4) .
C(38) C(40) 2.480(5) .
C(38) C(43) 2.526(5) .
C(38) C(44) 2.484(5) .
C(39) C(35) 2.467(5) .
C(39) C(36) 2.797(5) .
C(39) C(37) 2.406(5) .
C(39) C(42) 2.526(5) .
C(39) C(44) 3.272(6) .
C(40) O(1) 3.296(4) .
C(40) C(36) 2.405(5) .
C(40) C(37) 2.798(5) .
C(40) C(38) 2.480(5) .
C(40) C(41) 2.522(5) .
C(41) Ru(1) 3.276(4) .
C(41) O(1) 3.247(5) .
C(41) C(28) 3.584(6) 65602
C(41) C(36) 2.524(5) .
C(41) C(40) 2.522(5) .
C(42) Ru(1) 3.428(3) .
C(42) C(37) 2.576(5) .
C(42) C(39) 2.526(5) .
C(43) C(37) 2.942(5) .
C(43) C(38) 2.526(5) .
C(43) C(44) 2.487(7) .
C(44) C(37) 3.434(6) .
C(44) C(38) 2.484(5) .
C(44) C(39) 3.272(6) .
C(44) C(43) 2.487(7) .
Ru(1) H(6) 3.425 .
Ru(1) H(10) 3.464 74602
Ru(1) H(39) 2.840 .
Ru(1) H(40) 2.876 .
Ru(1) H(41) 2.841 .
Ru(1) H(42) 2.857 .
Ru(1) H(44) 3.339 .
Ru(1) H(45) 3.526 .
Ru(1) H(46) 3.562 .
Ge(1) H(6) 3.280 .
Ge(1) H(24) 3.110 .
Ge(1) H(29) 2.556 .
Ge(1) H(34) 2.751 .
S(1) H(4) 3.399 74602
S(1) H(10) 3.192 74602
S(1) H(20) 3.173 65501
S(1) H(29) 2.987 .
S(1) H(31) 2.949 .
S(1) H(51) 3.199 .
O(1) H(6) 2.468 .
O(1) H(24) 2.519 .
O(1) H(34) 2.283 .
O(1) H(37) 3.352 .
O(1) H(38) 3.486 .
O(1) H(42) 3.577 .
O(1) H(44) 2.937 .
O(1) H(45) 3.214 .
C(1) H(1) 3.294 .
C(1) H(3) 3.301 .
C(1) H(6) 3.099 .
C(1) H(8) 3.186 .
C(1) H(13) 3.142 .
C(1) H(19) 3.335 .
C(1) H(24) 3.060 .
C(1) H(25) 2.967 .
C(1) H(29) 2.831 .
C(2) H(1) 2.041 .
C(2) H(2) 3.287 .
C(2) H(6) 3.067 .
C(2) H(8) 2.677 .
C(2) H(12) 3.327 .
C(2) H(13) 2.505 .
C(2) H(29) 3.430 .
C(3) H(2) 2.049 .
C(3) H(3) 3.265 .
C(3) H(5) 3.291 77603
C(3) H(8) 3.103 .
C(3) H(12) 3.331 .
C(3) H(12) 3.405 77603
C(3) H(13) 2.951 .
C(4) H(1) 2.040 .
C(4) H(3) 2.049 .
C(4) H(3) 3.493 67603
C(4) H(5) 3.399 77603
C(4) H(11) 3.597 77603
C(4) H(25) 3.227 67603
C(4) H(38) 3.599 56404
C(5) H(1) 3.262 .
C(5) H(2) 2.051 .
C(5) H(3) 3.516 67603
C(5) H(17) 3.337 .
C(5) H(19) 2.921 .
C(5) H(25) 3.137 .
C(5) H(25) 3.487 67603
C(5) H(36) 3.584 56404
C(6) H(2) 3.290 .
C(6) H(3) 2.056 .
C(6) H(17) 3.398 .
C(6) H(19) 2.564 .
C(6) H(24) 3.137 .
C(6) H(25) 2.622 .
C(6) H(29) 3.432 .
C(7) H(1) 2.574 .
C(7) H(4) 3.282 .
C(7) H(5) 3.278 .
C(7) H(6) 2.860 .
C(7) H(7) 3.300 .
C(7) H(8) 2.708 .
C(7) H(12) 3.024 .
C(7) H(12) 3.584 77603
C(7) H(13) 2.589 .
C(7) H(14) 3.228 .
C(8) H(1) 3.392 .
C(8) H(4) 2.060 .
C(8) H(6) 2.049 .
C(8) H(7) 2.044 .
C(8) H(8) 2.047 .
C(8) H(39) 3.540 .
C(8) H(46) 3.020 75602
C(9) H(5) 3.261 .
C(9) H(6) 3.044 .
C(9) H(7) 2.539 .
C(9) H(8) 3.194 .
C(9) H(9) 2.869 .
C(9) H(10) 2.659 .
C(9) H(11) 3.277 .
C(9) H(39) 3.160 .
C(9) H(40) 3.083 .
C(9) H(41) 3.260 75602
C(9) H(46) 2.861 75602
C(10) H(4) 2.043 .
C(10) H(5) 2.048 .
C(10) H(9) 2.043 .
C(10) H(10) 2.040 .
C(10) H(11) 2.037 .
C(10) H(40) 3.128 .
C(10) H(41) 3.261 75602
C(10) H(50) 3.308 .
C(11) H(1) 2.996 77603
C(11) H(2) 3.555 77603
C(11) H(4) 3.260 .
C(11) H(9) 3.034 .
C(11) H(10) 3.211 .
C(11) H(11) 2.571 .
C(11) H(12) 2.874 .
C(11) H(13) 3.267 .
C(11) H(14) 2.623 .
C(11) H(16) 3.310 65501
C(11) H(20) 3.481 65501
C(12) H(1) 3.062 .
C(12) H(1) 3.257 77603
C(12) H(5) 2.048 .
C(12) H(12) 2.048 .
C(12) H(12) 3.466 77603
C(12) H(13) 2.044 .
C(12) H(14) 2.043 .
C(12) H(20) 3.559 65501
C(13) H(4) 2.652 .
C(13) H(22) 3.540 65602
C(13) H(24) 3.433 .
C(13) H(25) 3.425 .
C(13) H(39) 3.381 .
C(13) H(44) 3.599 .
C(13) H(46) 2.934 75602
C(13) H(49) 3.310 75602
C(14) H(4) 2.664 .
C(14) H(5) 2.676 .
C(14) H(23) 3.324 65501
C(14) H(38) 2.882 75602
C(14) H(40) 3.169 .
C(14) H(41) 3.522 75602
C(14) H(50) 3.081 .
C(15) H(1) 3.243 .
C(15) H(1) 3.093 77603
C(15) H(5) 2.643 .
C(15) H(20) 3.231 65501
C(15) H(29) 3.443 .
C(15) H(41) 3.226 56404
C(15) H(48) 3.212 56404
C(16) H(3) 2.572 .
C(16) H(15) 3.284 .
C(16) H(16) 3.272 .
C(16) H(17) 3.037 .
C(16) H(18) 3.234 .
C(16) H(19) 2.605 .
C(16) H(23) 3.309 .
C(16) H(24) 2.909 .
C(16) H(25) 2.695 .
C(16) H(34) 3.490 .
C(17) H(3) 3.005 .
C(17) H(15) 2.047 .
C(17) H(17) 2.031 .
C(17) H(18) 2.034 .
C(17) H(19) 2.036 .
C(18) H(16) 3.247 .
C(18) H(17) 2.833 .
C(18) H(18) 2.604 .
C(18) H(19) 3.256 .
C(18) H(20) 3.200 .
C(18) H(21) 2.586 .
C(18) H(22) 3.033 .
C(18) H(43) 3.522 64602
C(18) H(47) 3.215 46404
C(18) H(48) 3.439 46404
C(18) H(49) 3.585 46404
C(19) H(14) 3.455 45501
C(19) H(15) 2.030 .
C(19) H(16) 2.047 .
C(19) H(20) 2.051 .
C(19) H(21) 2.061 .
C(19) H(22) 2.049 .
C(19) H(35) 3.154 .
C(19) H(51) 3.594 45501
C(20) H(5) 3.018 45501
C(20) H(15) 3.250 .
C(20) H(20) 2.679 .
C(20) H(21) 3.303 .
C(20) H(22) 2.860 .
C(20) H(23) 2.549 .
C(20) H(24) 3.008 .
C(20) H(25) 3.202 .
C(20) H(34) 3.265 .
C(20) H(35) 2.847 .
C(20) H(51) 3.279 45501
C(20) H(52) 3.587 45501
C(21) H(2) 3.154 67603
C(21) H(3) 3.446 .
C(21) H(16) 2.042 .
C(21) H(23) 2.055 .
C(21) H(24) 2.052 .
C(21) H(25) 2.053 .
C(21) H(34) 2.961 .
C(21) H(35) 3.226 .
C(22) H(3) 3.140 .
C(22) H(15) 2.615 .
C(22) H(27) 3.276 66603
C(22) H(30) 3.109 .
C(22) H(37) 3.332 56404
C(22) H(42) 3.519 56404
C(22) H(43) 3.565 56404
C(22) H(45) 2.892 56404
C(22) H(47) 3.552 46404
C(23) H(14) 3.068 45501
C(23) H(15) 2.665 .
C(23) H(16) 2.677 .
C(23) H(31) 3.183 45501
C(23) H(39) 3.141 64602
C(23) H(43) 3.581 64602
C(23) H(51) 3.023 45501
C(24) H(2) 2.878 67603
C(24) H(6) 3.274 .
C(24) H(8) 3.586 .
C(24) H(11) 3.393 45501
C(24) H(16) 2.631 .
C(24) H(28) 3.118 65602
C(24) H(34) 3.094 .
C(24) H(36) 3.289 65602
C(25) H(9) 3.387 74602
C(25) H(10) 3.156 74602
C(25) H(19) 3.560 .
C(25) H(26) 3.279 .
C(25) H(28) 3.287 .
C(25) H(29) 2.590 .
C(25) H(30) 3.165 .
C(25) H(34) 2.602 .
C(25) H(35) 3.198 .
C(25) H(38) 3.394 .
C(26) H(9) 3.307 74602
C(26) H(18) 3.239 .
C(26) H(19) 3.146 .
C(26) H(26) 2.047 .
C(26) H(27) 3.283 .
C(26) H(29) 2.050 .
C(26) H(30) 2.043 .
C(26) H(31) 2.953 .
C(26) H(32) 3.312 .
C(26) H(33) 2.559 .
C(27) H(9) 3.232 74602
C(27) H(18) 3.213 .
C(27) H(27) 2.045 .
C(27) H(28) 3.243 .
C(27) H(29) 3.280 .
C(27) H(30) 2.681 .
C(27) H(33) 2.713 .
C(27) H(47) 3.485 74602
C(28) H(9) 3.238 74602
C(28) H(18) 3.450 66603
C(28) H(26) 2.038 .
C(28) H(28) 2.027 .
C(28) H(43) 3.587 64602
C(28) H(44) 3.328 64602
C(28) H(45) 3.258 64602
C(29) H(9) 3.312 74602
C(29) H(11) 3.438 74602
C(29) H(23) 3.182 64602
C(29) H(24) 3.599 64602
C(29) H(26) 3.245 .
C(29) H(27) 2.041 .
C(29) H(34) 3.251 .
C(29) H(35) 2.624 .
C(29) H(36) 3.164 .
C(29) H(38) 3.123 .
C(29) H(44) 3.098 64602
C(30) H(9) 3.407 74602
C(30) H(10) 3.254 74602
C(30) H(11) 3.448 74602
C(30) H(27) 3.289 .
C(30) H(28) 2.044 .
C(30) H(34) 2.018 .
C(30) H(35) 2.012 .
C(30) H(36) 2.930 .
C(30) H(37) 3.270 .
C(30) H(38) 2.526 .
C(31) H(13) 3.445 .
C(31) H(18) 3.554 .
C(31) H(19) 2.967 .
C(31) H(26) 2.626 .
C(31) H(31) 2.038 .
C(31) H(32) 2.053 .
C(31) H(33) 2.052 .
C(31) H(42) 3.504 56404
C(31) H(43) 3.519 56404
C(32) H(21) 3.403 65501
C(32) H(26) 2.945 .
C(32) H(29) 2.044 .
C(32) H(30) 2.027 .
C(32) H(39) 3.369 74602
C(32) H(40) 3.299 74602
C(33) H(24) 3.361 .
C(33) H(28) 2.603 .
C(33) H(36) 1.976 .
C(33) H(37) 1.969 .
C(33) H(38) 1.948 .
C(34) H(3) 3.452 56504
C(34) H(10) 3.490 74602
C(34) H(11) 3.231 74602
C(34) H(17) 3.437 56504
C(34) H(23) 3.521 64602
C(34) H(25) 3.589 64602
C(34) H(28) 3.003 .
C(34) H(34) 1.948 .
C(34) H(35) 1.926 .
C(34) H(42) 3.416 .
C(35) H(30) 3.001 56504
C(35) H(32) 3.425 56504
C(35) H(39) 2.068 .
C(35) H(40) 3.335 .
C(35) H(41) 3.333 .
C(35) H(42) 2.055 .
C(35) H(43) 2.039 .
C(35) H(44) 2.036 .
C(35) H(45) 2.040 .
C(36) H(4) 3.316 .
C(36) H(6) 3.516 .
C(36) H(21) 3.490 65602
C(36) H(22) 3.555 65602
C(36) H(31) 3.399 75602
C(36) H(33) 3.157 75602
C(36) H(40) 2.077 .
C(36) H(42) 3.285 .
C(36) H(43) 2.916 .
C(36) H(44) 2.630 .
C(36) H(45) 3.284 .
C(37) H(4) 3.465 .
C(37) H(9) 3.432 .
C(37) H(33) 2.827 75602
C(37) H(39) 2.080 .
C(37) H(41) 3.285 .
C(37) H(46) 3.273 .
C(37) H(47) 3.492 .
C(37) H(48) 3.465 .
C(37) H(50) 2.468 .
C(37) H(51) 3.370 .
C(38) H(39) 3.339 .
C(38) H(40) 2.064 .
C(38) H(41) 2.067 .
C(38) H(42) 3.347 .
C(38) H(46) 2.035 .
C(38) H(47) 2.903 .
C(38) H(48) 2.478 .
C(38) H(49) 3.270 .
C(38) H(50) 2.549 .
C(38) H(51) 2.944 .
C(38) H(52) 3.301 .
C(39) H(10) 3.455 74602
C(39) H(12) 3.487 56504
C(39) H(13) 3.327 56504
C(39) H(40) 3.285 .
C(39) H(42) 2.091 .
C(39) H(46) 2.591 .
C(39) H(48) 2.929 .
C(40) H(19) 3.509 56504
C(40) H(30) 2.980 56504
C(40) H(32) 3.563 56504
C(40) H(37) 3.559 .
C(40) H(39) 3.282 .
C(40) H(41) 2.090 .
C(40) H(43) 3.070 .
C(40) H(44) 3.192 .
C(40) H(45) 2.570 .
C(41) H(18) 3.323 56504
C(41) H(19) 3.369 56504
C(41) H(21) 3.560 65602
C(41) H(27) 3.092 65602
C(41) H(28) 3.275 65602
C(41) H(30) 3.042 56504
C(41) H(39) 2.681 .
C(41) H(42) 2.685 .
C(42) H(4) 3.509 74602
C(42) H(7) 3.174 74602
C(42) H(40) 2.748 .
C(42) H(41) 2.671 .
C(42) H(47) 2.064 .
C(42) H(48) 2.065 .
C(42) H(49) 2.071 .
C(42) H(50) 2.054 .
C(42) H(51) 2.053 .
C(42) H(52) 2.052 .
C(43) H(7) 3.337 74602
C(43) H(9) 3.234 .
C(43) H(16) 2.944 65501
C(43) H(20) 3.567 65501
C(43) H(22) 3.531 65501
C(43) H(40) 2.618 .
C(43) H(46) 2.042 .
C(43) H(47) 2.503 .
C(43) H(48) 3.284 .
C(43) H(49) 2.878 .
C(44) H(8) 3.506 74602
C(44) H(14) 3.549 56504
C(44) H(15) 3.392 66504
C(44) H(17) 3.504 66504
C(44) H(40) 3.552 .
C(44) H(41) 3.295 .
C(44) H(46) 2.051 .
C(44) H(50) 2.920 .
C(44) H(51) 3.268 .
C(44) H(52) 2.471 .
H(1) C(1) 3.294 .
H(1) C(2) 2.041 .
H(1) C(4) 2.040 .
H(1) C(5) 3.262 .
H(1) C(7) 2.574 .
H(1) C(8) 3.392 .
H(1) C(11) 2.996 77603
H(1) C(12) 3.062 .
H(1) C(12) 3.257 77603
H(1) C(15) 3.243 .
H(1) C(15) 3.093 77603
H(1) H(2) 2.347 .
H(1) H(5) 2.602 77603
H(1) H(8) 3.365 .
H(1) H(12) 3.015 .
H(1) H(12) 2.470 77603
H(1) H(13) 3.125 .
H(1) H(14) 3.230 77603
H(2) C(2) 3.287 .
H(2) C(3) 2.049 .
H(2) C(5) 2.051 .
H(2) C(6) 3.290 .
H(2) C(11) 3.555 77603
H(2) C(21) 3.154 67603
H(2) C(24) 2.878 67603
H(2) H(1) 2.347 .
H(2) H(3) 2.356 .
H(2) H(3) 3.554 67603
H(2) H(5) 2.832 77603
H(2) H(11) 2.847 77603
H(2) H(23) 2.701 67603
H(2) H(25) 2.495 67603
H(2) H(36) 3.320 56404
H(2) H(38) 3.135 56404
H(3) C(1) 3.301 .
H(3) C(3) 3.265 .
H(3) C(4) 2.049 .
H(3) C(4) 3.493 67603
H(3) C(5) 3.516 67603
H(3) C(6) 2.056 .
H(3) C(16) 2.572 .
H(3) C(17) 3.005 .
H(3) C(21) 3.446 .
H(3) C(22) 3.140 .
H(3) C(34) 3.452 56404
H(3) H(2) 2.356 .
H(3) H(2) 3.554 67603
H(3) H(3) 3.551 67603
H(3) H(17) 2.919 .
H(3) H(19) 2.997 .
H(3) H(25) 3.492 .
H(3) H(25) 3.020 67603
H(3) H(36) 2.957 56404
H(3) H(37) 3.307 56404
H(3) H(38) 3.555 56404
H(4) S(1) 3.399 75602
H(4) C(7) 3.282 .
H(4) C(8) 2.060 .
H(4) C(10) 2.043 .
H(4) C(11) 3.260 .
H(4) C(13) 2.652 .
H(4) C(14) 2.664 .
H(4) C(36) 3.316 .
H(4) C(37) 3.465 .
H(4) C(42) 3.509 75602
H(4) H(6) 3.180 .
H(4) H(7) 2.324 .
H(4) H(8) 3.415 .
H(4) H(9) 2.890 .
H(4) H(10) 2.535 .
H(4) H(11) 3.562 .
H(4) H(22) 3.405 65602
H(4) H(31) 3.484 75602
H(4) H(39) 2.663 .
H(4) H(40) 2.971 .
H(4) H(41) 3.357 75602
H(4) H(46) 2.589 75602
H(4) H(51) 3.595 75602
H(5) C(3) 3.291 77603
H(5) C(4) 3.399 77603
H(5) C(7) 3.278 .
H(5) C(9) 3.261 .
H(5) C(10) 2.048 .
H(5) C(12) 2.048 .
H(5) C(14) 2.676 .
H(5) C(15) 2.643 .
H(5) C(20) 3.018 65501
H(5) H(1) 2.602 77603
H(5) H(2) 2.832 77603
H(5) H(9) 3.164 .
H(5) H(10) 3.462 .
H(5) H(11) 2.380 .
H(5) H(12) 2.908 .
H(5) H(13) 3.533 .
H(5) H(14) 2.469 .
H(5) H(16) 2.568 65501
H(5) H(20) 3.109 65501
H(5) H(23) 3.388 65501
H(6) Ru(1) 3.425 .
H(6) Ge(1) 3.280 .
H(6) O(1) 2.468 .
H(6) C(1) 3.099 .
H(6) C(2) 3.067 .
H(6) C(7) 2.860 .
H(6) C(8) 2.049 .
H(6) C(9) 3.044 .
H(6) C(24) 3.274 .
H(6) C(36) 3.516 .
H(6) H(4) 3.180 .
H(6) H(7) 1.584 .
H(6) H(8) 1.584 .
H(6) H(24) 2.653 .
H(6) H(25) 3.026 .
H(6) H(28) 3.317 65602
H(6) H(39) 3.137 .
H(6) H(44) 2.877 .
H(7) C(7) 3.300 .
H(7) C(8) 2.044 .
H(7) C(9) 2.539 .
H(7) C(42) 3.174 75602
H(7) C(43) 3.337 75602
H(7) H(4) 2.324 .
H(7) H(6) 1.584 .
H(7) H(8) 1.584 .
H(7) H(22) 2.672 65602
H(7) H(35) 3.542 65602
H(7) H(36) 3.576 65602
H(7) H(39) 3.044 .
H(7) H(44) 3.449 .
H(7) H(46) 2.426 75602
H(7) H(49) 3.217 75602
H(7) H(51) 3.039 75602
H(7) H(52) 3.262 75602
H(8) C(1) 3.186 .
H(8) C(2) 2.677 .
H(8) C(3) 3.103 .
H(8) C(7) 2.708 .
H(8) C(8) 2.047 .
H(8) C(9) 3.194 .
H(8) C(24) 3.586 .
H(8) C(44) 3.506 75602
H(8) H(1) 3.365 .
H(8) H(4) 3.415 .
H(8) H(6) 1.584 .
H(8) H(7) 1.584 .
H(8) H(24) 3.369 .
H(8) H(25) 2.920 .
H(8) H(36) 3.105 65602
H(8) H(46) 3.002 75602
H(8) H(49) 2.691 75602
H(9) C(9) 2.869 .
H(9) C(10) 2.043 .
H(9) C(11) 3.034 .
H(9) C(25) 3.387 75602
H(9) C(26) 3.307 75602
H(9) C(27) 3.232 75602
H(9) C(28) 3.238 75602
H(9) C(29) 3.312 75602
H(9) C(30) 3.407 75602
H(9) C(37) 3.432 .
H(9) C(43) 3.234 .
H(9) H(4) 2.890 .
H(9) H(5) 3.164 .
H(9) H(10) 1.584 .
H(9) H(11) 1.584 .
H(9) H(23) 3.376 65501
H(9) H(33) 3.421 75602
H(9) H(38) 3.404 75602
H(9) H(40) 2.469 .
H(9) H(50) 2.316 .
H(9) H(51) 3.571 .
H(9) H(52) 3.533 .
H(10) Ru(1) 3.464 75602
H(10) S(1) 3.192 75602
H(10) C(9) 2.659 .
H(10) C(10) 2.040 .
H(10) C(11) 3.211 .
H(10) C(25) 3.156 75602
H(10) C(30) 3.254 75602
H(10) C(34) 3.490 75602
H(10) C(39) 3.455 75602
H(10) H(4) 2.535 .
H(10) H(5) 3.462 .
H(10) H(9) 1.584 .
H(10) H(11) 1.584 .
H(10) H(38) 2.591 75602
H(10) H(41) 3.020 75602
H(11) C(4) 3.597 77603
H(11) C(9) 3.277 .
H(11) C(10) 2.037 .
H(11) C(11) 2.571 .
H(11) C(24) 3.393 65501
H(11) C(29) 3.438 75602
H(11) C(30) 3.448 75602
H(11) C(34) 3.231 75602
H(11) H(2) 2.847 77603
H(11) H(4) 3.562 .
H(11) H(5) 2.380 .
H(11) H(9) 1.584 .
H(11) H(10) 1.584 .
H(11) H(16) 3.213 65501
H(11) H(23) 2.479 65501
H(11) H(36) 3.435 75602
H(11) H(38) 2.341 75602
H(11) H(50) 3.392 .
H(12) C(2) 3.327 .
H(12) C(3) 3.331 .
H(12) C(3) 3.405 77603
H(12) C(7) 3.024 .
H(12) C(7) 3.584 77603
H(12) C(11) 2.874 .
H(12) C(12) 2.048 .
H(12) C(12) 3.466 77603
H(12) C(39) 3.487 56404
H(12) H(1) 3.015 .
H(12) H(1) 2.470 77603
H(12) H(5) 2.908 .
H(12) H(12) 3.380 77603
H(12) H(13) 1.584 .
H(12) H(14) 1.584 .
H(12) H(41) 2.779 56404
H(12) H(48) 3.032 56404
H(13) C(1) 3.142 .
H(13) C(2) 2.505 .
H(13) C(3) 2.951 .
H(13) C(7) 2.589 .
H(13) C(11) 3.267 .
H(13) C(12) 2.044 .
H(13) C(31) 3.445 .
H(13) C(39) 3.327 56404
H(13) H(1) 3.125 .
H(13) H(5) 3.533 .
H(13) H(12) 1.584 .
H(13) H(14) 1.584 .
H(13) H(20) 3.588 65501
H(13) H(29) 2.624 .
H(13) H(31) 3.595 .
H(13) H(41) 2.913 56404
H(13) H(42) 3.402 56404
H(13) H(48) 3.477 56404
H(14) C(7) 3.228 .
H(14) C(11) 2.623 .
H(14) C(12) 2.043 .
H(14) C(19) 3.455 65501
H(14) C(23) 3.068 65501
H(14) C(44) 3.549 56404
H(14) H(1) 3.230 77603
H(14) H(5) 2.469 .
H(14) H(12) 1.584 .
H(14) H(13) 1.584 .
H(14) H(20) 2.384 65501
H(14) H(21) 3.141 65501
H(14) H(29) 3.549 .
H(14) H(31) 3.552 .
H(14) H(41) 3.517 56404
H(14) H(48) 2.660 56404
H(15) C(16) 3.284 .
H(15) C(17) 2.047 .
H(15) C(19) 2.030 .
H(15) C(20) 3.250 .
H(15) C(22) 2.615 .
H(15) C(23) 2.665 .
H(15) C(44) 3.392 46404
H(15) H(17) 2.862 .
H(15) H(18) 2.441 .
H(15) H(19) 3.514 .
H(15) H(20) 3.441 .
H(15) H(21) 2.383 .
H(15) H(22) 3.166 .
H(15) H(26) 2.890 66603
H(15) H(43) 2.798 64602
H(15) H(47) 2.813 46404
H(15) H(48) 3.261 46404
H(16) C(11) 3.310 45501
H(16) C(16) 3.272 .
H(16) C(18) 3.247 .
H(16) C(19) 2.047 .
H(16) C(21) 2.042 .
H(16) C(23) 2.677 .
H(16) C(24) 2.631 .
H(16) C(43) 2.944 45501
H(16) H(5) 2.568 45501
H(16) H(11) 3.213 45501
H(16) H(20) 2.552 .
H(16) H(21) 3.581 .
H(16) H(22) 2.884 .
H(16) H(23) 2.323 .
H(16) H(24) 3.120 .
H(16) H(25) 3.419 .
H(16) H(34) 3.471 .
H(16) H(35) 2.977 .
H(16) H(50) 3.040 45501
H(16) H(51) 2.496 45501
H(16) H(52) 2.819 45501
H(17) C(5) 3.337 .
H(17) C(6) 3.398 .
H(17) C(16) 3.037 .
H(17) C(17) 2.031 .
H(17) C(18) 2.833 .
H(17) C(34) 3.437 56404
H(17) C(44) 3.504 46404
H(17) H(3) 2.919 .
H(17) H(15) 2.862 .
H(17) H(18) 1.584 .
H(17) H(19) 1.584 .
H(17) H(27) 2.812 66603
H(17) H(36) 3.466 56404
H(17) H(37) 2.605 56404
H(17) H(42) 3.569 56404
H(17) H(45) 2.770 56404
H(17) H(47) 2.920 46404
H(17) H(49) 3.191 46404
H(18) C(16) 3.234 .
H(18) C(17) 2.034 .
H(18) C(18) 2.604 .
H(18) C(26) 3.239 .
H(18) C(27) 3.213 .
H(18) C(28) 3.450 66603
H(18) C(31) 3.554 .
H(18) C(41) 3.323 56404
H(18) H(15) 2.441 .
H(18) H(17) 1.584 .
H(18) H(19) 1.584 .
H(18) H(26) 3.348 .
H(18) H(26) 3.283 66603
H(18) H(27) 2.860 66603
H(18) H(30) 2.966 .
H(18) H(43) 3.039 56404
H(18) H(45) 2.722 56404
H(19) C(1) 3.335 .
H(19) C(5) 2.921 .
H(19) C(6) 2.564 .
H(19) C(16) 2.605 .
H(19) C(17) 2.036 .
H(19) C(18) 3.256 .
H(19) C(25) 3.560 .
H(19) C(26) 3.146 .
H(19) C(31) 2.967 .
H(19) C(40) 3.509 56404
H(19) C(41) 3.369 56404
H(19) H(3) 2.997 .
H(19) H(15) 3.514 .
H(19) H(17) 1.584 .
H(19) H(18) 1.584 .
H(19) H(29) 2.988 .
H(19) H(30) 2.416 .
H(19) H(37) 3.210 56404
H(19) H(42) 2.719 56404
H(19) H(43) 3.342 56404
H(19) H(45) 2.687 56404
H(20) S(1) 3.173 45501
H(20) C(11) 3.481 45501
H(20) C(12) 3.559 45501
H(20) C(15) 3.231 45501
H(20) C(18) 3.200 .
H(20) C(19) 2.051 .
H(20) C(20) 2.679 .
H(20) C(43) 3.567 45501
H(20) H(5) 3.109 45501
H(20) H(13) 3.588 45501
H(20) H(14) 2.384 45501
H(20) H(15) 3.441 .
H(20) H(16) 2.552 .
H(20) H(21) 1.584 .
H(20) H(22) 1.584 .
H(20) H(31) 2.906 45501
H(20) H(39) 3.594 64602
H(20) H(51) 2.613 45501
H(21) C(18) 2.586 .
H(21) C(19) 2.061 .
H(21) C(20) 3.303 .
H(21) C(32) 3.403 45501
H(21) C(36) 3.490 64602
H(21) C(41) 3.560 64602
H(21) H(14) 3.141 45501
H(21) H(15) 2.383 .
H(21) H(16) 3.581 .
H(21) H(20) 1.584 .
H(21) H(22) 1.584 .
H(21) H(31) 2.751 45501
H(21) H(32) 3.201 45501
H(21) H(39) 2.789 64602
H(21) H(43) 3.034 64602
H(21) H(44) 3.407 64602
H(21) H(48) 3.334 46404
H(22) C(13) 3.540 64602
H(22) C(18) 3.033 .
H(22) C(19) 2.049 .
H(22) C(20) 2.860 .
H(22) C(36) 3.555 64602
H(22) C(43) 3.531 45501
H(22) H(4) 3.405 64602
H(22) H(7) 2.672 64602
H(22) H(15) 3.166 .
H(22) H(16) 2.884 .
H(22) H(20) 1.584 .
H(22) H(21) 1.584 .
H(22) H(31) 3.407 45501
H(22) H(35) 3.218 .
H(22) H(39) 2.655 64602
H(22) H(43) 3.441 64602
H(22) H(44) 3.061 64602
H(22) H(51) 2.685 45501
H(23) C(14) 3.324 45501
H(23) C(16) 3.309 .
H(23) C(20) 2.549 .
H(23) C(21) 2.055 .
H(23) C(29) 3.182 65602
H(23) C(34) 3.521 65602
H(23) H(2) 2.701 67603
H(23) H(5) 3.388 45501
H(23) H(9) 3.376 45501
H(23) H(11) 2.479 45501
H(23) H(16) 2.323 .
H(23) H(24) 1.584 .
H(23) H(25) 1.584 .
H(23) H(28) 2.699 65602
H(23) H(34) 3.513 .
H(23) H(36) 3.026 65602
H(23) H(38) 3.172 65602
H(24) Ge(1) 3.110 .
H(24) O(1) 2.519 .
H(24) C(1) 3.060 .
H(24) C(6) 3.137 .
H(24) C(13) 3.433 .
H(24) C(16) 2.909 .
H(24) C(20) 3.008 .
H(24) C(21) 2.052 .
H(24) C(29) 3.599 65602
H(24) C(33) 3.361 .
H(24) H(6) 2.653 .
H(24) H(8) 3.369 .
H(24) H(16) 3.120 .
H(24) H(23) 1.584 .
H(24) H(25) 1.584 .
H(24) H(28) 2.810 65602
H(24) H(34) 2.465 .
H(24) H(35) 3.525 .
H(24) H(36) 3.578 65602
H(24) H(44) 3.499 .
H(25) C(1) 2.967 .
H(25) C(4) 3.227 67603
H(25) C(5) 3.137 .
H(25) C(5) 3.487 67603
H(25) C(6) 2.622 .
H(25) C(13) 3.425 .
H(25) C(16) 2.695 .
H(25) C(20) 3.202 .
H(25) C(21) 2.053 .
H(25) C(34) 3.589 65602
H(25) H(2) 2.495 67603
H(25) H(3) 3.492 .
H(25) H(3) 3.020 67603
H(25) H(6) 3.026 .
H(25) H(8) 2.920 .
H(25) H(16) 3.419 .
H(25) H(23) 1.584 .
H(25) H(24) 1.584 .
H(25) H(28) 3.378 65602
H(25) H(36) 2.789 65602
H(25) H(38) 3.547 65602
H(26) C(25) 3.279 .
H(26) C(26) 2.047 .
H(26) C(28) 2.038 .
H(26) C(29) 3.245 .
H(26) C(31) 2.626 .
H(26) C(32) 2.945 .
H(26) H(15) 2.890 66603
H(26) H(18) 3.348 .
H(26) H(18) 3.283 66603
H(26) H(27) 2.344 .
H(26) H(29) 3.549 .
H(26) H(30) 2.592 .
H(26) H(32) 3.428 .
H(26) H(33) 2.425 .
H(26) H(43) 3.209 56404
H(26) H(47) 2.807 74602
H(27) C(22) 3.276 66603
H(27) C(26) 3.283 .
H(27) C(27) 2.045 .
H(27) C(29) 2.041 .
H(27) C(30) 3.289 .
H(27) C(41) 3.092 64602
H(27) H(17) 2.812 66603
H(27) H(18) 2.860 66603
H(27) H(26) 2.344 .
H(27) H(28) 2.334 .
H(27) H(37) 3.599 64602
H(27) H(43) 3.243 64602
H(27) H(44) 2.997 64602
H(27) H(45) 2.555 64602
H(27) H(47) 3.304 74602
H(27) H(52) 3.232 74602
H(28) C(24) 3.118 64602
H(28) C(25) 3.287 .
H(28) C(27) 3.243 .
H(28) C(28) 2.027 .
H(28) C(30) 2.044 .
H(28) C(33) 2.603 .
H(28) C(34) 3.003 .
H(28) C(41) 3.275 64602
H(28) H(6) 3.317 64602
H(28) H(23) 2.699 64602
H(28) H(24) 2.810 64602
H(28) H(25) 3.378 64602
H(28) H(27) 2.334 .
H(28) H(34) 3.518 .
H(28) H(35) 2.511 .
H(28) H(36) 2.734 .
H(28) H(38) 3.136 .
H(28) H(43) 3.550 64602
H(28) H(44) 2.519 64602
H(28) H(45) 3.334 64602
H(29) Ge(1) 2.556 .
H(29) S(1) 2.987 .
H(29) C(1) 2.831 .
H(29) C(2) 3.430 .
H(29) C(6) 3.432 .
H(29) C(15) 3.443 .
H(29) C(25) 2.590 .
H(29) C(26) 2.050 .
H(29) C(27) 3.280 .
H(29) C(32) 2.044 .
H(29) H(13) 2.624 .
H(29) H(14) 3.549 .
H(29) H(19) 2.988 .
H(29) H(26) 3.549 .
H(29) H(30) 1.584 .
H(29) H(31) 2.192 .
H(29) H(32) 2.510 .
H(29) H(33) 2.789 .
H(29) H(42) 3.377 56404
H(30) C(22) 3.109 .
H(30) C(25) 3.165 .
H(30) C(26) 2.043 .
H(30) C(27) 2.681 .
H(30) C(32) 2.027 .
H(30) C(35) 3.001 56404
H(30) C(40) 2.980 56404
H(30) C(41) 3.042 56404
H(30) H(18) 2.966 .
H(30) H(19) 2.416 .
H(30) H(26) 2.592 .
H(30) H(29) 1.584 .
H(30) H(31) 2.763 .
H(30) H(32) 2.187 .
H(30) H(33) 2.502 .
H(30) H(42) 2.784 56404
H(30) H(43) 2.622 56404
H(30) H(45) 3.075 56404
H(31) S(1) 2.949 .
H(31) C(23) 3.183 65501
H(31) C(26) 2.953 .
H(31) C(31) 2.038 .
H(31) C(36) 3.399 74602
H(31) H(4) 3.484 74602
H(31) H(13) 3.595 .
H(31) H(14) 3.552 .
H(31) H(20) 2.906 65501
H(31) H(21) 2.751 65501
H(31) H(22) 3.407 65501
H(31) H(29) 2.192 .
H(31) H(30) 2.763 .
H(31) H(32) 1.584 .
H(31) H(33) 1.584 .
H(31) H(39) 2.892 74602
H(31) H(40) 3.287 74602
H(32) C(26) 3.312 .
H(32) C(31) 2.053 .
H(32) C(35) 3.425 56404
H(32) C(40) 3.563 56404
H(32) H(21) 3.201 65501
H(32) H(26) 3.428 .
H(32) H(29) 2.510 .
H(32) H(30) 2.187 .
H(32) H(31) 1.584 .
H(32) H(32) 3.206 76603
H(32) H(33) 1.584 .
H(33) C(26) 2.559 .
H(33) C(27) 2.713 .
H(33) C(31) 2.052 .
H(33) C(36) 3.157 74602
H(33) C(37) 2.827 74602
H(33) H(9) 3.421 74602
H(33) H(26) 2.425 .
H(33) H(29) 2.789 .
H(33) H(30) 2.502 .
H(33) H(31) 1.584 .
H(33) H(32) 1.584 .
H(33) H(39) 3.103 74602
H(33) H(40) 2.492 74602
H(34) Ge(1) 2.751 .
H(34) O(1) 2.283 .
H(34) C(16) 3.490 .
H(34) C(20) 3.265 .
H(34) C(21) 2.961 .
H(34) C(24) 3.094 .
H(34) C(25) 2.602 .
H(34) C(29) 3.251 .
H(34) C(30) 2.018 .
H(34) C(34) 1.948 .
H(34) H(16) 3.471 .
H(34) H(23) 3.513 .
H(34) H(24) 2.465 .
H(34) H(28) 3.518 .
H(34) H(35) 1.584 .
H(34) H(36) 2.708 .
H(34) H(37) 2.092 .
H(34) H(38) 2.409 .
H(35) C(19) 3.154 .
H(35) C(20) 2.847 .
H(35) C(21) 3.226 .
H(35) C(25) 3.198 .
H(35) C(29) 2.624 .
H(35) C(30) 2.012 .
H(35) C(34) 1.926 .
H(35) H(7) 3.542 64602
H(35) H(16) 2.977 .
H(35) H(22) 3.218 .
H(35) H(24) 3.525 .
H(35) H(28) 2.511 .
H(35) H(34) 1.584 .
H(35) H(36) 2.087 .
H(35) H(37) 2.397 .
H(35) H(38) 2.678 .
H(35) H(52) 3.088 45501
H(36) C(5) 3.584 56504
H(36) C(24) 3.289 64602
H(36) C(29) 3.164 .
H(36) C(30) 2.930 .
H(36) C(33) 1.976 .
H(36) H(2) 3.320 56504
H(36) H(3) 2.957 56504
H(36) H(7) 3.576 64602
H(36) H(8) 3.105 64602
H(36) H(11) 3.435 74602
H(36) H(17) 3.466 56504
H(36) H(23) 3.026 64602
H(36) H(24) 3.578 64602
H(36) H(25) 2.789 64602
H(36) H(28) 2.734 .
H(36) H(34) 2.708 .
H(36) H(35) 2.087 .
H(36) H(37) 1.584 .
H(36) H(38) 1.584 .
H(37) O(1) 3.352 .
H(37) C(22) 3.332 56504
H(37) C(30) 3.270 .
H(37) C(33) 1.969 .
H(37) C(40) 3.559 .
H(37) H(3) 3.307 56504
H(37) H(17) 2.605 56504
H(37) H(19) 3.210 56504
H(37) H(27) 3.599 65602
H(37) H(34) 2.092 .
H(37) H(35) 2.397 .
H(37) H(36) 1.584 .
H(37) H(38) 1.584 .
H(37) H(42) 2.893 .
H(37) H(45) 2.799 .
H(38) O(1) 3.486 .
H(38) C(4) 3.599 56504
H(38) C(14) 2.882 74602
H(38) C(25) 3.394 .
H(38) C(29) 3.123 .
H(38) C(30) 2.526 .
H(38) C(33) 1.948 .
H(38) H(2) 3.135 56504
H(38) H(3) 3.555 56504
H(38) H(9) 3.404 74602
H(38) H(10) 2.591 74602
H(38) H(11) 2.341 74602
H(38) H(23) 3.172 64602
H(38) H(25) 3.547 64602
H(38) H(28) 3.136 .
H(38) H(34) 2.409 .
H(38) H(35) 2.678 .
H(38) H(36) 1.584 .
H(38) H(37) 1.584 .
H(38) H(42) 3.039 .
H(39) Ru(1) 2.840 .
H(39) C(8) 3.540 .
H(39) C(9) 3.160 .
H(39) C(13) 3.381 .
H(39) C(23) 3.141 65602
H(39) C(32) 3.369 75602
H(39) C(35) 2.068 .
H(39) C(37) 2.080 .
H(39) C(38) 3.339 .
H(39) C(40) 3.282 .
H(39) C(41) 2.681 .
H(39) H(4) 2.663 .
H(39) H(6) 3.137 .
H(39) H(7) 3.044 .
H(39) H(20) 3.594 65602
H(39) H(21) 2.789 65602
H(39) H(22) 2.655 65602
H(39) H(31) 2.892 75602
H(39) H(33) 3.103 75602
H(39) H(40) 2.377 .
H(39) H(43) 2.945 .
H(39) H(44) 2.509 .
H(39) H(45) 3.571 .
H(40) Ru(1) 2.876 .
H(40) C(9) 3.083 .
H(40) C(10) 3.128 .
H(40) C(14) 3.169 .
H(40) C(32) 3.299 75602
H(40) C(35) 3.335 .
H(40) C(36) 2.077 .
H(40) C(38) 2.064 .
H(40) C(39) 3.285 .
H(40) C(42) 2.748 .
H(40) C(43) 2.618 .
H(40) C(44) 3.552 .
H(40) H(4) 2.971 .
H(40) H(9) 2.469 .
H(40) H(31) 3.287 75602
H(40) H(33) 2.492 75602
H(40) H(39) 2.377 .
H(40) H(46) 3.557 .
H(40) H(47) 3.382 .
H(40) H(50) 1.882 .
H(40) H(51) 3.102 .
H(40) H(52) 3.353 .
H(41) Ru(1) 2.841 .
H(41) C(9) 3.260 74602
H(41) C(10) 3.261 74602
H(41) C(14) 3.522 74602
H(41) C(15) 3.226 56504
H(41) C(35) 3.333 .
H(41) C(37) 3.285 .
H(41) C(38) 2.067 .
H(41) C(40) 2.090 .
H(41) C(42) 2.671 .
H(41) C(44) 3.295 .
H(41) H(4) 3.357 74602
H(41) H(10) 3.020 74602
H(41) H(12) 2.779 56504
H(41) H(13) 2.913 56504
H(41) H(14) 3.517 56504
H(41) H(42) 2.391 .
H(41) H(46) 2.416 .
H(41) H(48) 2.932 .
H(42) Ru(1) 2.857 .
H(42) O(1) 3.577 .
H(42) C(22) 3.519 56504
H(42) C(31) 3.504 56504
H(42) C(34) 3.416 .
H(42) C(35) 2.055 .
H(42) C(36) 3.285 .
H(42) C(38) 3.347 .
H(42) C(39) 2.091 .
H(42) C(41) 2.685 .
H(42) H(13) 3.402 56504
H(42) H(17) 3.569 56504
H(42) H(19) 2.719 56504
H(42) H(29) 3.377 56504
H(42) H(30) 2.784 56504
H(42) H(37) 2.893 .
H(42) H(38) 3.039 .
H(42) H(41) 2.391 .
H(42) H(43) 3.199 .
H(42) H(44) 3.453 .
H(42) H(45) 2.386 .
H(43) C(18) 3.522 65602
H(43) C(22) 3.565 56504
H(43) C(23) 3.581 65602
H(43) C(28) 3.587 65602
H(43) C(31) 3.519 56504
H(43) C(35) 2.039 .
H(43) C(36) 2.916 .
H(43) C(40) 3.070 .
H(43) H(15) 2.798 65602
H(43) H(18) 3.039 56504
H(43) H(19) 3.342 56504
H(43) H(21) 3.034 65602
H(43) H(22) 3.441 65602
H(43) H(26) 3.209 56504
H(43) H(27) 3.243 65602
H(43) H(28) 3.550 65602
H(43) H(30) 2.622 56504
H(43) H(39) 2.945 .
H(43) H(42) 3.199 .
H(43) H(44) 1.584 .
H(43) H(45) 1.584 .
H(44) Ru(1) 3.339 .
H(44) O(1) 2.937 .
H(44) C(13) 3.599 .
H(44) C(28) 3.328 65602
H(44) C(29) 3.098 65602
H(44) C(35) 2.036 .
H(44) C(36) 2.630 .
H(44) C(40) 3.192 .
H(44) H(6) 2.877 .
H(44) H(7) 3.449 .
H(44) H(21) 3.407 65602
H(44) H(22) 3.061 65602
H(44) H(24) 3.499 .
H(44) H(27) 2.997 65602
H(44) H(28) 2.519 65602
H(44) H(39) 2.509 .
H(44) H(42) 3.453 .
H(44) H(43) 1.584 .
H(44) H(45) 1.584 .
H(45) Ru(1) 3.526 .
H(45) O(1) 3.214 .
H(45) C(22) 2.892 56504
H(45) C(28) 3.258 65602
H(45) C(35) 2.040 .
H(45) C(36) 3.284 .
H(45) C(40) 2.570 .
H(45) H(17) 2.770 56504
H(45) H(18) 2.722 56504
H(45) H(19) 2.687 56504
H(45) H(27) 2.555 65602
H(45) H(28) 3.334 65602
H(45) H(30) 3.075 56504
H(45) H(37) 2.799 .
H(45) H(39) 3.571 .
H(45) H(42) 2.386 .
H(45) H(43) 1.584 .
H(45) H(44) 1.584 .
H(46) Ru(1) 3.562 .
H(46) C(8) 3.020 74602
H(46) C(9) 2.861 74602
H(46) C(13) 2.934 74602
H(46) C(37) 3.273 .
H(46) C(38) 2.035 .
H(46) C(39) 2.591 .
H(46) C(43) 2.042 .
H(46) C(44) 2.051 .
H(46) H(4) 2.589 74602
H(46) H(7) 2.426 74602
H(46) H(8) 3.002 74602
H(46) H(40) 3.557 .
H(46) H(41) 2.416 .
H(46) H(47) 2.795 .
H(46) H(48) 2.503 .
H(46) H(49) 2.220 .
H(46) H(50) 2.784 .
H(46) H(51) 2.199 .
H(46) H(52) 2.505 .
H(47) C(18) 3.215 66504
H(47) C(22) 3.552 66504
H(47) C(27) 3.485 75602
H(47) C(37) 3.492 .
H(47) C(38) 2.903 .
H(47) C(42) 2.064 .
H(47) C(43) 2.503 .
H(47) H(15) 2.813 66504
H(47) H(17) 2.920 66504
H(47) H(26) 2.807 75602
H(47) H(27) 3.304 75602
H(47) H(40) 3.382 .
H(47) H(46) 2.795 .
H(47) H(48) 1.584 .
H(47) H(49) 1.584 .
H(47) H(50) 2.703 .
H(47) H(51) 3.424 .
H(47) H(52) 2.312 .
H(48) C(15) 3.212 56504
H(48) C(18) 3.439 66504
H(48) C(37) 3.465 .
H(48) C(38) 2.478 .
H(48) C(39) 2.929 .
H(48) C(42) 2.065 .
H(48) C(43) 3.284 .
H(48) H(12) 3.032 56504
H(48) H(13) 3.477 56504
H(48) H(14) 2.660 56504
H(48) H(15) 3.261 66504
H(48) H(21) 3.334 66504
H(48) H(41) 2.932 .
H(48) H(46) 2.503 .
H(48) H(47) 1.584 .
H(48) H(49) 1.584 .
H(48) H(52) 3.402 .
H(49) C(13) 3.310 74602
H(49) C(18) 3.585 66504
H(49) C(38) 3.270 .
H(49) C(42) 2.071 .
H(49) C(43) 2.878 .
H(49) H(7) 3.217 74602
H(49) H(8) 2.691 74602
H(49) H(17) 3.191 66504
H(49) H(46) 2.220 .
H(49) H(47) 1.584 .
H(49) H(48) 1.584 .
H(49) H(50) 3.513 .
H(49) H(51) 3.527 .
H(49) H(52) 2.629 .
H(50) C(10) 3.308 .
H(50) C(14) 3.081 .
H(50) C(37) 2.468 .
H(50) C(38) 2.549 .
H(50) C(42) 2.054 .
H(50) C(44) 2.920 .
H(50) H(9) 2.316 .
H(50) H(11) 3.392 .
H(50) H(16) 3.040 65501
H(50) H(40) 1.882 .
H(50) H(46) 2.784 .
H(50) H(47) 2.703 .
H(50) H(49) 3.513 .
H(50) H(51) 1.584 .
H(50) H(52) 1.584 .
H(51) S(1) 3.199 .
H(51) C(19) 3.594 65501
H(51) C(20) 3.279 65501
H(51) C(23) 3.023 65501
H(51) C(37) 3.370 .
H(51) C(38) 2.944 .
H(51) C(42) 2.053 .
H(51) C(44) 3.268 .
H(51) H(4) 3.595 74602
H(51) H(7) 3.039 74602
H(51) H(9) 3.571 .
H(51) H(16) 2.496 65501
H(51) H(20) 2.613 65501
H(51) H(22) 2.685 65501
H(51) H(40) 3.102 .
H(51) H(46) 2.199 .
H(51) H(47) 3.424 .
H(51) H(49) 3.527 .
H(51) H(50) 1.584 .
H(51) H(52) 1.584 .
H(52) C(20) 3.587 65501
H(52) C(38) 3.301 .
H(52) C(42) 2.052 .
H(52) C(44) 2.471 .
H(52) H(7) 3.262 74602
H(52) H(9) 3.533 .
H(52) H(16) 2.819 65501
H(52) H(27) 3.232 75602
H(52) H(35) 3.088 65501
H(52) H(40) 3.353 .
H(52) H(46) 2.505 .
H(52) H(47) 2.312 .
H(52) H(48) 3.402 .
H(52) H(49) 2.629 .
H(52) H(50) 1.584 .
H(52) H(51) 1.584 .

loop_
_geom_torsion_atom_site_label_1
_geom_torsion_atom_site_label_2
_geom_torsion_atom_site_label_3
_geom_torsion_atom_site_label_4
_geom_torsion
S(1) Ru(1) O(1) Ge(1) 3.53(9)
O(1) Ru(1) S(1) Ge(1) -2.72(7)
S(1) Ru(1) C(36) C(35) 174.49(16)
S(1) Ru(1) C(36) C(37) -53.4(2)
C(36) Ru(1) S(1) Ge(1) -115.37(15)
S(1) Ru(1) C(37) C(36) 146.72(18)
S(1) Ru(1) C(37) C(38) -80.1(2)
C(37) Ru(1) S(1) Ge(1) -147.92(9)
S(1) Ru(1) C(38) C(37) 110.8(2)
S(1) Ru(1) C(38) C(39) -115.9(2)
S(1) Ru(1) C(38) C(42) -5.5(3)
C(38) Ru(1) S(1) Ge(1) 174.46(9)
S(1) Ru(1) C(39) C(38) 75.9(2)
S(1) Ru(1) C(39) C(40) -152.10(18)
C(39) Ru(1) S(1) Ge(1) 137.36(11)
S(1) Ru(1) C(40) C(35) -177.61(16)
S(1) Ru(1) C(40) C(39) 49.6(3)
C(40) Ru(1) S(1) Ge(1) 105.55(18)
O(1) Ru(1) C(35) C(36) -116.7(2)
O(1) Ru(1) C(35) C(40) 110.5(2)
O(1) Ru(1) C(35) C(41) -3.7(3)
C(35) Ru(1) O(1) Ge(1) -179.33(13)
O(1) Ru(1) C(36) C(35) 70.6(2)
O(1) Ru(1) C(36) C(37) -157.25(19)
C(36) Ru(1) O(1) Ge(1) 145.12(13)
O(1) Ru(1) C(37) C(36) 37.4(3)
O(1) Ru(1) C(37) C(38) 170.59(19)
C(37) Ru(1) O(1) Ge(1) 121.45(19)
O(1) Ru(1) C(39) C(38) -175.19(18)
O(1) Ru(1) C(39) C(40) -43.2(2)
C(39) Ru(1) O(1) Ge(1) -116.50(17)
O(1) Ru(1) C(40) C(35) -75.8(2)
O(1) Ru(1) C(40) C(39) 151.4(2)
C(40) Ru(1) O(1) Ge(1) -143.06(13)
C(35) Ru(1) C(36) C(37) 132.1(3)
C(36) Ru(1) C(35) C(40) -132.8(3)
C(36) Ru(1) C(35) C(41) 113.0(4)
C(35) Ru(1) C(37) C(36) -29.3(2)
C(35) Ru(1) C(37) C(38) 103.9(2)
C(37) Ru(1) C(35) C(36) 29.7(2)
C(37) Ru(1) C(35) C(40) -103.1(2)
C(37) Ru(1) C(35) C(41) 142.7(3)
C(35) Ru(1) C(38) C(37) -66.4(2)
C(35) Ru(1) C(38) C(39) 66.8(2)
C(35) Ru(1) C(38) C(42) 177.2(3)
C(38) Ru(1) C(35) C(36) 66.3(2)
C(38) Ru(1) C(35) C(40) -66.5(2)
C(38) Ru(1) C(35) C(41) 179.3(3)
C(35) Ru(1) C(39) C(38) -103.4(2)
C(35) Ru(1) C(39) C(40) 28.5(2)
C(39) Ru(1) C(35) C(36) 103.2(2)
C(39) Ru(1) C(35) C(40) -29.6(2)
C(39) Ru(1) C(35) C(41) -143.8(3)
C(35) Ru(1) C(40) C(39) -132.8(3)
C(40) Ru(1) C(35) C(36) 132.8(3)
C(40) Ru(1) C(35) C(41) -114.2(4)
C(36) Ru(1) C(37) C(38) 133.1(3)
C(37) Ru(1) C(36) C(35) -132.1(3)
C(36) Ru(1) C(38) C(37) -29.2(2)
C(36) Ru(1) C(38) C(39) 104.0(2)
C(36) Ru(1) C(38) C(42) -145.6(3)
C(38) Ru(1) C(36) C(35) -103.7(2)
C(38) Ru(1) C(36) C(37) 28.4(2)
C(36) Ru(1) C(39) C(38) -66.2(2)
C(36) Ru(1) C(39) C(40) 65.8(2)
C(39) Ru(1) C(36) C(35) -67.0(2)
C(39) Ru(1) C(36) C(37) 65.2(2)
C(36) Ru(1) C(40) C(35) 29.1(2)
C(36) Ru(1) C(40) C(39) -103.8(2)
C(40) Ru(1) C(36) C(35) -28.7(2)
C(40) Ru(1) C(36) C(37) 103.4(2)
C(37) Ru(1) C(38) C(39) 133.2(3)
C(37) Ru(1) C(38) C(42) -116.4(4)
C(38) Ru(1) C(37) C(36) -133.1(3)
C(37) Ru(1) C(39) C(38) -28.5(2)
C(37) Ru(1) C(39) C(40) 103.5(2)
C(39) Ru(1) C(37) C(36) -104.5(2)
C(39) Ru(1) C(37) C(38) 28.6(2)
C(37) Ru(1) C(40) C(35) 67.0(2)
C(37) Ru(1) C(40) C(39) -65.9(2)
C(40) Ru(1) C(37) C(36) -66.2(2)
C(40) Ru(1) C(37) C(38) 67.0(2)
C(38) Ru(1) C(39) C(40) 132.0(3)
C(39) Ru(1) C(38) C(37) -133.2(3)
C(39) Ru(1) C(38) C(42) 110.4(4)
C(38) Ru(1) C(40) C(35) 103.8(2)
C(38) Ru(1) C(40) C(39) -29.1(2)
C(40) Ru(1) C(38) C(37) -103.1(2)
C(40) Ru(1) C(38) C(39) 30.1(2)
C(40) Ru(1) C(38) C(42) 140.5(3)
C(39) Ru(1) C(40) C(35) 132.8(3)
C(40) Ru(1) C(39) C(38) -132.0(3)
S(1) Ge(1) O(1) Ru(1) -3.59(9)
O(1) Ge(1) S(1) Ru(1) 3.07(7)
S(1) Ge(1) C(1) C(2) -21.8(3)
S(1) Ge(1) C(1) C(6) 154.6(2)
C(1) Ge(1) S(1) Ru(1) 118.36(10)
S(1) Ge(1) C(25) C(26) -60.7(2)
S(1) Ge(1) C(25) C(30) 115.3(2)
C(25) Ge(1) S(1) Ru(1) -113.59(11)
O(1) Ge(1) C(1) C(2) 81.8(2)
O(1) Ge(1) C(1) C(6) -101.8(2)
C(1) Ge(1) O(1) Ru(1) -124.71(12)
O(1) Ge(1) C(25) C(26) -160.1(2)
O(1) Ge(1) C(25) C(30) 15.9(3)
C(25) Ge(1) O(1) Ru(1) 105.69(13)
C(1) Ge(1) C(25) C(26) 70.7(2)
C(1) Ge(1) C(25) C(30) -113.3(2)
C(25) Ge(1) C(1) C(2) -147.2(2)
C(25) Ge(1) C(1) C(6) 29.2(3)
Ge(1) C(1) C(2) C(3) 171.5(2)
Ge(1) C(1) C(2) C(7) -12.7(4)
Ge(1) C(1) C(6) C(5) -172.0(2)
Ge(1) C(1) C(6) C(16) 16.0(4)
C(2) C(1) C(6) C(5) 4.4(5)
C(2) C(1) C(6) C(16) -167.6(3)
C(6) C(1) C(2) C(3) -5.0(5)
C(6) C(1) C(2) C(7) 170.8(3)
C(1) C(2) C(3) C(4) 1.1(6)
C(1) C(2) C(7) C(8) -78.6(4)
C(1) C(2) C(7) C(12) 108.3(4)
C(3) C(2) C(7) C(8) 97.3(4)
C(3) C(2) C(7) C(12) -75.8(4)
C(7) C(2) C(3) C(4) -175.0(3)
C(2) C(3) C(4) C(5) 3.4(6)
C(3) C(4) C(5) C(6) -4.0(6)
C(4) C(5) C(6) C(1) 0.1(4)
C(4) C(5) C(6) C(16) 172.8(3)
C(1) C(6) C(16) C(17) -116.0(3)
C(1) C(6) C(16) C(21) 71.2(4)
C(5) C(6) C(16) C(17) 71.7(4)
C(5) C(6) C(16) C(21) -101.1(3)
C(2) C(7) C(8) C(9) -174.5(3)
C(2) C(7) C(8) C(13) 6.5(5)
C(2) C(7) C(12) C(11) 174.9(3)
C(2) C(7) C(12) C(15) -5.5(5)
C(8) C(7) C(12) C(11) 1.9(5)
C(8) C(7) C(12) C(15) -178.4(3)
C(12) C(7) C(8) C(9) -1.5(5)
C(12) C(7) C(8) C(13) 179.5(3)
C(7) C(8) C(9) C(10) 0.9(5)
C(13) C(8) C(9) C(10) 179.9(2)
C(8) C(9) C(10) C(11) -0.8(5)
C(8) C(9) C(10) C(14) 178.8(3)
C(9) C(10) C(11) C(12) 1.2(5)
C(14) C(10) C(11) C(12) -178.4(3)
C(10) C(11) C(12) C(7) -1.8(5)
C(10) C(11) C(12) C(15) 178.5(3)
C(6) C(16) C(17) C(18) -175.0(3)
C(6) C(16) C(17) C(22) 5.0(5)
C(6) C(16) C(21) C(20) 173.1(3)
C(6) C(16) C(21) C(24) -6.4(4)
C(17) C(16) C(21) C(20) 0.2(4)
C(17) C(16) C(21) C(24) -179.3(3)
C(21) C(16) C(17) C(18) -2.3(4)
C(21) C(16) C(17) C(22) 177.7(3)
C(16) C(17) C(18) C(19) 2.7(5)
C(22) C(17) C(18) C(19) -177.3(3)
C(17) C(18) C(19) C(20) -1.0(5)
C(17) C(18) C(19) C(23) 179.4(3)
C(18) C(19) C(20) C(21) -1.2(5)
C(23) C(19) C(20) C(21) 178.4(3)
C(19) C(20) C(21) C(16) 1.6(5)
C(19) C(20) C(21) C(24) -178.9(3)
Ge(1) C(25) C(26) C(27) 175.5(2)
Ge(1) C(25) C(26) C(31) -6.1(4)
Ge(1) C(25) C(30) C(29) -174.7(2)
Ge(1) C(25) C(30) C(33) 5.0(4)
C(26) C(25) C(30) C(29) 1.3(5)
C(26) C(25) C(30) C(33) -179.1(3)
C(30) C(25) C(26) C(27) -0.6(5)
C(30) C(25) C(26) C(31) 177.8(3)
C(25) C(26) C(27) C(28) -0.3(5)
C(25) C(26) C(31) C(32) 117.3(4)
C(27) C(26) C(31) C(32) -64.3(4)
C(31) C(26) C(27) C(28) -178.8(3)
C(26) C(27) C(28) C(29) 0.6(6)
C(27) C(28) C(29) C(30) 0.1(4)
C(28) C(29) C(30) C(25) -1.0(5)
C(28) C(29) C(30) C(33) 179.3(3)
C(25) C(30) C(33) C(34) -111.7(5)
C(29) C(30) C(33) C(34) 68.0(6)
Ru(1) C(35) C(36) C(37) -55.1(3)
Ru(1) C(35) C(40) C(39) 53.9(3)
C(36) C(35) C(40) Ru(1) -50.6(3)
C(36) C(35) C(40) C(39) 3.3(5)
C(40) C(35) C(36) Ru(1) 50.7(3)
C(40) C(35) C(36) C(37) -4.4(5)
C(41) C(35) C(36) Ru(1) -117.5(3)
C(41) C(35) C(36) C(37) -172.7(3)
C(41) C(35) C(40) Ru(1) 117.6(3)
C(41) C(35) C(40) C(39) 171.5(3)
Ru(1) C(36) C(37) C(38) -55.4(3)
C(35) C(36) C(37) Ru(1) 56.0(3)
C(35) C(36) C(37) C(38) 0.6(5)
Ru(1) C(37) C(38) C(39) -49.3(2)
Ru(1) C(37) C(38) C(42) 126.7(3)
C(36) C(37) C(38) Ru(1) 53.6(3)
C(36) C(37) C(38) C(39) 4.3(5)
C(36) C(37) C(38) C(42) -179.7(3)
Ru(1) C(38) C(39) C(40) -55.0(2)
Ru(1) C(38) C(42) C(43) 66.1(4)
Ru(1) C(38) C(42) C(44) -171.5(3)
C(37) C(38) C(39) Ru(1) 49.6(2)
C(37) C(38) C(39) C(40) -5.5(5)
C(37) C(38) C(42) C(43) -24.0(5)
C(37) C(38) C(42) C(44) 98.3(4)
C(39) C(38) C(42) C(43) 151.8(3)
C(39) C(38) C(42) C(44) -85.8(4)
C(42) C(38) C(39) Ru(1) -126.5(3)
C(42) C(38) C(39) C(40) 178.5(3)
Ru(1) C(39) C(40) C(35) -55.2(3)
C(38) C(39) C(40) Ru(1) 56.9(3)
C(38) C(39) C(40) C(35) 1.7(5)
